data_7226505
loop_
_publ_author_name
'Hu, Yue-Qiao'
'Li, Mu-Qing'
'Li, Teng'
'Wang, Yan-Yan'
'Zheng, Zhiping'
'Zheng, Yan-Zhen'

_publ_section_title
;
 An alkali-ion insertion approach to structurally transform metal--organic
 frameworks
;
_journal_issue 40
_journal_name_full CrystEngComm
_journal_page_first 7680
_journal_paper_doi 10.1039/C6CE00540C
_journal_volume 18
_journal_year 2016
_chemical_formula_sum 'C51 H32 Cs0 Cu8 I8 N10 O31 Pr4'
_chemical_formula_weight 3368.03
_chemical_name_common 7
_chemical_name_systematic
; 
 ? 
;
_space_group_IT_number 60
_symmetry_cell_setting orthorhombic
_symmetry_space_group_name_Hall '-P 2n 2ab'
_symmetry_space_group_name_H-M 'P b c n'
_atom_sites_solution_hydrogens geom
_atom_sites_solution_primary direct
_atom_sites_solution_secondary difmap
_audit_creation_method SHELXL-97
_audit_update_record
;
2015-08-20 deposited with the CCDC.
2016-09-08 downloaded from the CCDC.
;
_cell_angle_alpha 90.00
_cell_angle_beta 90.00
_cell_angle_gamma 90.00
_cell_formula_units_Z 8
_cell_length_a 42.221(5)
_cell_length_b 30.379(4)
_cell_length_c 27.178(3)
_cell_measurement_temperature 293(2)
_cell_volume 34859(7)
_computing_cell_refinement 'Bruker SMART'
_computing_data_collection 'Bruker SMART'
_computing_data_reduction 'Bruker SAINT'
_computing_molecular_graphics 'Bruker SHELXTL'
_computing_publication_material 'Bruker SHELXTL'
_computing_structure_refinement 'SHELXL-97 (Sheldrick, 1997)'
_computing_structure_solution 'SHELXS-97 (Sheldrick, 1990)'
_diffrn_ambient_temperature 293(2)
_diffrn_measured_fraction_theta_full 0.987
_diffrn_measured_fraction_theta_max 0.987
_diffrn_measurement_device_type 'CCD area detector'
_diffrn_measurement_method 'phi and omega scans'
_diffrn_radiation_monochromator graphite
_diffrn_radiation_source 'fine-focus sealed tube'
_diffrn_radiation_type MoK\a
_diffrn_radiation_wavelength 0.71073
_diffrn_reflns_av_R_equivalents 0.0393
_diffrn_reflns_av_sigmaI/netI 0.0408
_diffrn_reflns_limit_h_max 49
_diffrn_reflns_limit_h_min -49
_diffrn_reflns_limit_k_max 35
_diffrn_reflns_limit_k_min -35
_diffrn_reflns_limit_l_max 31
_diffrn_reflns_limit_l_min -31
_diffrn_reflns_number 198242
_diffrn_reflns_theta_full 24.78
_diffrn_reflns_theta_max 24.78
_diffrn_reflns_theta_min 0.83
_exptl_absorpt_coefficient_mu 3.504
_exptl_crystal_colour YELLOW
_exptl_crystal_density_diffrn 1.283
_exptl_crystal_density_method 'not measured'
_exptl_crystal_description BLOCK
_exptl_crystal_F_000 12384
_exptl_crystal_size_max 0.065
_exptl_crystal_size_mid 0.063
_exptl_crystal_size_min 0.035
_refine_diff_density_max 1.531
_refine_diff_density_min -0.892
_refine_diff_density_rms 0.136
_refine_ls_extinction_method none
_refine_ls_goodness_of_fit_ref 1.041
_refine_ls_hydrogen_treatment mixed
_refine_ls_matrix_type full
_refine_ls_number_parameters 997
_refine_ls_number_reflns 29558
_refine_ls_number_restraints 28
_refine_ls_restrained_S_all 1.048
_refine_ls_R_factor_all 0.1046
_refine_ls_R_factor_gt 0.0639
_refine_ls_shift/su_max 0.004
_refine_ls_shift/su_mean 0.000
_refine_ls_structure_factor_coef Fsqd
_refine_ls_weighting_details 'calc w=1/[\s^2^(Fo^2^)+(0.1118P)^2^+50.0000P] where P=(Fo^2^+2Fc^2^)/3'
_refine_ls_weighting_scheme calc
_refine_ls_wR_factor_gt 0.1834
_refine_ls_wR_factor_ref 0.2025
_reflns_number_gt 17474
_reflns_number_total 29558
_reflns_threshold_expression >2sigma(I)
_cod_data_source_file c6ce00540c2.cif
_cod_data_source_block 7
_cod_depositor_comments
;
The following automatic conversions were performed:

'_symmetry_cell_setting' value 'Orthorhombic' changed to
'orthorhombic' according to
/usr/data/users/saulius/crontab/automatic-downloads/rss-feeds/RSC/lib/dictionaries/cif_core.dic
dictionary named 'cif_core.dic' version 2.4.2 from 2011-04-26.

Automatic conversion script
Id: cif_fix_values 4268 2015-11-12 08:31:59Z antanas 

 Adding full bibliography for 7226499--7226505.cif.
;
_cod_original_sg_symbol_H-M Pbcn
_cod_database_code 7226505

loop_
_symmetry_equiv_pos_as_xyz
'x, y, z'
'-x+1/2, -y+1/2, z+1/2'
'x+1/2, -y+1/2, -z'
'-x, y, -z+1/2'
'-x, -y, -z'
'x-1/2, y-1/2, -z-1/2'
'-x-1/2, y-1/2, z'
'x, -y, z-1/2'

loop_
_atom_site_label
_atom_site_type_symbol
_atom_site_fract_x
_atom_site_fract_y
_atom_site_fract_z
_atom_site_U_iso_or_equiv
_atom_site_adp_type
_atom_site_occupancy
_atom_site_symmetry_multiplicity
_atom_site_calc_flag
_atom_site_refinement_flags
Pr1 Pr 0.422492(12) 0.310049(16) 0.47847(2) 0.05787(16) Uani 1 1 d .
Pr2 Pr 0.331262(12) 0.281912(16) 0.52319(2) 0.05894(16) Uani 1 1 d .
Pr3 Pr 0.325413(17) 0.15736(2) 0.42012(3) 0.0980(3) Uani 1 1 d .
Pr4 Pr 0.431616(15) 0.18114(2) 0.38552(3) 0.0825(2) Uani 1 1 d .
I1 I 0.163882(18) 0.36845(2) 0.27715(3) 0.0811(2) Uani 1 1 d .
I2 I 0.12467(2) 0.37852(3) 0.42761(3) 0.0995(3) Uani 1 1 d .
I3 I 0.11033(2) 0.25220(2) 0.34143(3) 0.0907(3) Uani 1 1 d .
I4 I 0.057192(18) 0.37123(2) 0.29662(3) 0.0860(2) Uani 1 1 d .
I5 I 0.358628(18) 0.29438(2) 0.17154(3) 0.0890(3) Uani 1 1 d .
I6 I 0.307658(16) 0.42494(3) 0.18138(3) 0.0857(2) Uani 1 1 d .
I7 I 0.126080(18) 0.10578(3) 0.55288(3) 0.0825(2) Uani 1 1 d .
I8 I 0.412660(15) 0.42225(2) 0.20285(3) 0.0730(2) Uani 1 1 d .
Cu1 Cu 0.14675(4) 0.32430(5) 0.35923(6) 0.0884(4) Uani 1 1 d .
Cu2 Cu 0.11394(4) 0.39462(4) 0.33104(6) 0.0881(4) Uani 1 1 d .
Cu3 Cu 0.08548(4) 0.32886(5) 0.37163(6) 0.0907(4) Uani 1 1 d .
Cu4 Cu 0.10995(3) 0.32262(4) 0.28124(5) 0.0768(4) Uani 1 1 d .
Cu5 Cu 0.35732(3) 0.37704(5) 0.20927(5) 0.0809(4) Uani 1 1 d .
Cu6 Cu 0.16448(3) 0.13932(5) 0.62050(6) 0.0928(5) Uani 1 1 d .
Cu7 Cu 0.36432(3) 0.56495(4) 0.64153(5) 0.0763(4) Uani 1 1 d .
Cu8 Cu 0.60426(3) 0.35883(4) 0.36316(5) 0.0750(4) Uani 1 1 d .
O1 O 0.2807(2) 0.2050(3) 0.4226(5) 0.157(5) Uani 1 1 d .
O2 O 0.2851(2) 0.2582(3) 0.4759(3) 0.110(3) Uani 1 1 d .
O3 O 0.3519(3) 0.1155(3) 0.3570(4) 0.140(4) Uani 1 1 d .
O4 O 0.4044(2) 0.1225(3) 0.3438(4) 0.128(4) Uani 1 1 d .
O5 O 0.46814(18) 0.2608(3) 0.4811(3) 0.088(2) Uani 1 1 d .
O6 O 0.4670(3) 0.1910(4) 0.4543(5) 0.168(6) Uani 1 1 d .
O7 O 0.38738(16) 0.26575(19) 0.5432(2) 0.0615(16) Uani 1 1 d .
O8 O 0.43537(14) 0.2852(2) 0.5661(3) 0.081(2) Uani 1 1 d .
O9 O 0.36674(15) 0.31614(18) 0.4565(2) 0.0574(15) Uani 1 1 d .
O10 O 0.3165(2) 0.3361(3) 0.4529(3) 0.107(3) Uani 1 1 d .
O11 O 0.31435(19) 0.2122(3) 0.5559(3) 0.095(2) Uani 1 1 d .
O12 O 0.3096(2) 0.1546(3) 0.5060(4) 0.121(3) Uani 1 1 d .
O13 O 0.35086(19) 0.3512(2) 0.5527(3) 0.087(2) Uani 1 1 d .
O14 O 0.40119(19) 0.3632(2) 0.5376(3) 0.084(2) Uani 1 1 d .
O15 O 0.44424(18) 0.3094(3) 0.3980(3) 0.086(2) Uani 1 1 d .
O16 O 0.46044(19) 0.2467(3) 0.3632(3) 0.110(3) Uani 1 1 d .
O17 O 0.40337(14) 0.23906(18) 0.4431(2) 0.0601(16) Uani 1 1 d .
O18 O 0.37939(18) 0.1777(3) 0.4224(4) 0.115(3) Uani 1 1 d .
O19 O 0.35199(16) 0.2267(2) 0.4625(3) 0.0668(18) Uani 1 1 d .
O20 O 0.32994(14) 0.2801(3) 0.6115(3) 0.105(3) Uani 1 1 d D
O23 O 0.28373(17) 0.3208(2) 0.5538(3) 0.091(2) Uani 1 1 d .
O26 O 0.2928(6) 0.0878(5) 0.4312(9) 0.349(16) Uani 1 1 d .
O24 O 0.3320(3) 0.2094(4) 0.3526(5) 0.169(5) Uani 1 1 d .
O27 O 0.3529(4) 0.0921(5) 0.4609(7) 0.214(7) Uani 1 1 d .
O29 O 0.4749(4) 0.1275(5) 0.3750(7) 0.232(7) Uani 1 1 d U
O21 O 0.41602(18) 0.3850(3) 0.4349(4) 0.118(3) Uani 1 1 d .
O22 O 0.46940(18) 0.3562(2) 0.4995(3) 0.091(2) Uani 1 1 d .
O28 O 0.4312(4) 0.1123(4) 0.4430(5) 0.219(7) Uani 1 1 d .
O25 O 0.2835(4) 0.1330(7) 0.3610(9) 0.311(14) Uani 1 1 d .
O30 O 0.4376(5) 0.1903(6) 0.2923(7) 0.262(8) Uani 1 1 d U
O31 O 0.3990(3) 0.2202(3) 0.3206(6) 0.181(6) Uani 1 1 d .
N1 N 0.1870(3) 0.2989(3) 0.3840(4) 0.091(3) Uani 1 1 d .
N2 N 0.3849(2) -0.0391(3) 0.3299(4) 0.090(3) Uani 1 1 d .
N3 N 0.5505(3) 0.1853(3) 0.5816(4) 0.103(3) Uani 1 1 d .
N4 N 0.3959(2) 0.2035(3) 0.7141(3) 0.077(3) Uani 1 1 d .
N5 N 0.3547(2) 0.3669(3) 0.2820(3) 0.079(3) Uani 1 1 d .
N6 N 0.2049(2) 0.1579(3) 0.5887(4) 0.100(3) Uani 1 1 d .
N7 N 0.36749(18) 0.5021(3) 0.6185(3) 0.073(2) Uani 1 1 d .
N8 N 0.56141(19) 0.3320(3) 0.3748(3) 0.066(2) Uani 1 1 d .
N9 N 0.3777(2) 0.2164(4) 0.4422(5) 0.109(4) Uani 1 1 d .
N12 N 0.33109(15) 0.2911(3) 0.6975(4) 0.121(4) Uani 1 1 d DU
C1 C 0.1994(3) 0.2638(5) 0.3663(5) 0.102(4) Uani 1 1 d .
H1A H 0.1889 0.2508 0.3399 0.122 Uiso 1 1 calc R
C2 C 0.2268(3) 0.2432(5) 0.3825(5) 0.114(5) Uani 1 1 d .
H2A H 0.2343 0.2176 0.3675 0.136 Uiso 1 1 calc R
C3 C 0.2421(3) 0.2616(4) 0.4206(5) 0.079(3) Uani 1 1 d .
C4 C 0.2298(4) 0.2962(5) 0.4377(7) 0.161(8) Uani 1 1 d .
H4A H 0.2408 0.3096 0.4633 0.193 Uiso 1 1 calc R
C5 C 0.2021(4) 0.3169(5) 0.4236(7) 0.132(6) Uani 1 1 d .
H5A H 0.1942 0.3414 0.4401 0.158 Uiso 1 1 calc R
C6 C 0.2711(4) 0.2409(4) 0.4407(5) 0.114(5) Uani 1 1 d .
C7 C 0.3571(4) -0.0184(4) 0.3365(8) 0.171(9) Uani 1 1 d .
H7A H 0.3387 -0.0351 0.3372 0.205 Uiso 1 1 calc R
C8 C 0.3546(4) 0.0271(4) 0.3422(7) 0.137(6) Uani 1 1 d .
H8A H 0.3351 0.0405 0.3472 0.164 Uiso 1 1 calc R
C9 C 0.3811(3) 0.0508(3) 0.3403(5) 0.088(4) Uani 1 1 d .
C10 C 0.4076(4) 0.0315(5) 0.3324(8) 0.168(9) Uani 1 1 d .
H10A H 0.4256 0.0486 0.3277 0.202 Uiso 1 1 calc R
C11 C 0.4104(4) -0.0141(4) 0.3305(8) 0.152(7) Uani 1 1 d .
H11A H 0.4303 -0.0270 0.3296 0.182 Uiso 1 1 calc R
C12 C 0.3797(4) 0.1002(5) 0.3480(6) 0.114(5) Uani 1 1 d .
C13 C 0.5337(3) 0.2229(5) 0.5883(5) 0.104(4) Uani 1 1 d .
H13A H 0.5385 0.2410 0.6149 0.125 Uiso 1 1 calc R
C14 C 0.5100(4) 0.2350(4) 0.5572(5) 0.103(4) Uani 1 1 d .
H14A H 0.4987 0.2607 0.5635 0.123 Uiso 1 1 calc R
C15 C 0.5021(3) 0.2097(4) 0.5162(5) 0.088(3) Uani 1 1 d .
C16 C 0.5200(4) 0.1712(6) 0.5108(7) 0.157(8) Uani 1 1 d .
H16A H 0.5151 0.1522 0.4850 0.188 Uiso 1 1 calc R
C17 C 0.5444(5) 0.1600(6) 0.5417(7) 0.162(8) Uani 1 1 d .
H17A H 0.5567 0.1353 0.5353 0.194 Uiso 1 1 calc R
C18 C 0.4775(3) 0.2220(5) 0.4798(5) 0.107(4) Uani 1 1 d .
C19 C 0.3800(3) 0.1925(3) 0.6751(5) 0.081(3) Uani 1 1 d .
H19A H 0.3651 0.1702 0.6786 0.098 Uiso 1 1 calc R
C20 C 0.3832(2) 0.2106(3) 0.6293(4) 0.068(3) Uani 1 1 d .
H20A H 0.3709 0.2004 0.6033 0.081 Uiso 1 1 calc R
C21 C 0.4046(2) 0.2439(3) 0.6221(4) 0.063(3) Uani 1 1 d .
C22 C 0.4202(3) 0.2573(5) 0.6641(6) 0.113(5) Uani 1 1 d .
H22A H 0.4334 0.2817 0.6625 0.135 Uiso 1 1 calc R
C23 C 0.4170(3) 0.2362(5) 0.7078(5) 0.109(5) Uani 1 1 d .
H23A H 0.4297 0.2446 0.7341 0.131 Uiso 1 1 calc R
C24 C 0.4098(2) 0.2675(3) 0.5742(3) 0.057(2) Uani 1 1 d .
C25 C 0.3713(2) 0.3351(4) 0.3056(5) 0.088(4) Uani 1 1 d .
H25A H 0.3853 0.3183 0.2869 0.105 Uiso 1 1 calc R
C26 C 0.3692(2) 0.3260(3) 0.3538(4) 0.075(3) Uani 1 1 d .
H26A H 0.3821 0.3041 0.3670 0.090 Uiso 1 1 calc R
C27 C 0.3492(2) 0.3476(3) 0.3835(4) 0.071(3) Uani 1 1 d .
C28 C 0.3304(3) 0.3811(4) 0.3613(5) 0.097(4) Uani 1 1 d .
H28A H 0.3156 0.3967 0.3797 0.116 Uiso 1 1 calc R
C29 C 0.3348(3) 0.3898(4) 0.3118(6) 0.114(5) Uani 1 1 d .
H29A H 0.3234 0.4129 0.2981 0.136 Uiso 1 1 calc R
C30 C 0.3425(3) 0.3348(3) 0.4340(4) 0.072(3) Uani 1 1 d .
C31 C 0.2211(3) 0.1929(4) 0.6043(6) 0.116(5) Uani 1 1 d .
H31A H 0.2117 0.2118 0.6269 0.139 Uiso 1 1 calc R
C32 C 0.2515(3) 0.2019(4) 0.5880(5) 0.101(4) Uani 1 1 d .
H32A H 0.2624 0.2264 0.5994 0.122 Uiso 1 1 calc R
C33 C 0.2647(3) 0.1742(4) 0.5555(5) 0.090(4) Uani 1 1 d .
C34 C 0.2491(3) 0.1396(4) 0.5387(5) 0.120(6) Uani 1 1 d .
H34A H 0.2587 0.1190 0.5183 0.145 Uiso 1 1 calc R
C35 C 0.2164(3) 0.1354(5) 0.5534(6) 0.125(5) Uani 1 1 d .
H35A H 0.2033 0.1158 0.5367 0.150 Uiso 1 1 calc R
C36 C 0.3007(3) 0.1812(5) 0.5366(6) 0.096(4) Uani 1 1 d .
C37 C 0.3431(3) 0.4734(4) 0.6215(4) 0.094(4) Uani 1 1 d .
H37A H 0.3241 0.4823 0.6356 0.113 Uiso 1 1 calc R
C38 C 0.3463(2) 0.4316(3) 0.6041(5) 0.085(4) Uani 1 1 d .
H38A H 0.3298 0.4118 0.6086 0.101 Uiso 1 1 calc R
C39 C 0.3733(3) 0.4179(3) 0.5801(4) 0.078(3) Uani 1 1 d .
C40 C 0.3974(3) 0.4477(4) 0.5771(5) 0.094(4) Uani 1 1 d .
H40A H 0.4159 0.4406 0.5605 0.112 Uiso 1 1 calc R
C41 C 0.3939(3) 0.4878(3) 0.5986(5) 0.097(4) Uani 1 1 d .
H41A H 0.4115 0.5063 0.5993 0.117 Uiso 1 1 calc R
C42 C 0.3762(3) 0.3731(3) 0.5547(4) 0.069(3) Uani 1 1 d .
C43 C 0.5370(2) 0.3600(3) 0.3873(4) 0.069(3) Uani 1 1 d .
H43A H 0.5412 0.3894 0.3940 0.083 Uiso 1 1 calc R
C44 C 0.5056(2) 0.3441(3) 0.3898(4) 0.070(3) Uani 1 1 d .
H44A H 0.4892 0.3630 0.3988 0.084 Uiso 1 1 calc R
C45 C 0.4990(3) 0.3004(3) 0.3788(4) 0.074(3) Uani 1 1 d .
C46 C 0.5247(3) 0.2736(3) 0.3673(5) 0.097(4) Uani 1 1 d .
H46A H 0.5216 0.2444 0.3582 0.116 Uiso 1 1 calc R
C47 C 0.5535(3) 0.2902(4) 0.3694(5) 0.104(4) Uani 1 1 d .
H47A H 0.5701 0.2702 0.3667 0.125 Uiso 1 1 calc R
C48 C 0.4651(3) 0.2845(5) 0.3804(4) 0.090(4) Uani 1 1 d .
C49 C 0.3364(3) 0.2970(5) 0.6463(4) 0.236(8) Uani 1 1 d D
H49A H 0.3486 0.3219 0.6403 0.284 Uiso 1 1 calc R
C50 C 0.3131(3) 0.2553(5) 0.7173(7) 0.236(8) Uani 1 1 d D
H50A H 0.3046 0.2380 0.6909 0.355 Uiso 1 1 calc R
H50B H 0.2960 0.2668 0.7369 0.355 Uiso 1 1 calc R
H50C H 0.3265 0.2373 0.7375 0.355 Uiso 1 1 calc R
C51 C 0.3451(3) 0.3237(5) 0.7317(6) 0.236(8) Uani 1 1 d D
H51A H 0.3571 0.3448 0.7133 0.355 Uiso 1 1 calc R
H51B H 0.3587 0.3089 0.7547 0.355 Uiso 1 1 calc R
H51C H 0.3284 0.3385 0.7492 0.355 Uiso 1 1 calc R

loop_
_atom_site_aniso_label
_atom_site_aniso_U_11
_atom_site_aniso_U_22
_atom_site_aniso_U_33
_atom_site_aniso_U_23
_atom_site_aniso_U_13
_atom_site_aniso_U_12
Pr1 0.0533(3) 0.0506(3) 0.0698(4) 0.0060(2) 0.0055(3) -0.0078(2)
Pr2 0.0548(3) 0.0534(3) 0.0687(4) -0.0017(2) 0.0059(3) -0.0028(2)
Pr3 0.0761(5) 0.0616(4) 0.1564(7) -0.0355(4) 0.0114(4) -0.0045(3)
Pr4 0.0703(4) 0.0722(4) 0.1050(5) -0.0274(3) 0.0048(4) 0.0069(3)
I1 0.0734(5) 0.0775(5) 0.0923(6) -0.0117(4) 0.0044(4) -0.0180(4)
I2 0.1030(7) 0.1094(6) 0.0860(6) -0.0233(5) -0.0049(5) -0.0057(5)
I3 0.0947(6) 0.0655(4) 0.1119(7) 0.0030(4) -0.0033(5) -0.0069(4)
I4 0.0736(5) 0.0819(5) 0.1025(6) -0.0031(4) -0.0059(4) -0.0026(4)
I5 0.0722(5) 0.0688(4) 0.1260(7) 0.0220(4) 0.0010(4) -0.0098(4)
I6 0.0509(4) 0.0925(5) 0.1137(6) 0.0358(4) 0.0129(4) 0.0104(3)
I7 0.0745(5) 0.0889(5) 0.0842(5) -0.0110(4) 0.0007(4) -0.0126(4)
I8 0.0551(4) 0.0730(4) 0.0909(5) 0.0031(4) 0.0008(4) 0.0024(3)
Cu1 0.0834(10) 0.0878(9) 0.0939(11) -0.0051(8) -0.0181(8) 0.0032(7)
Cu2 0.0907(10) 0.0591(8) 0.1145(12) -0.0092(7) 0.0018(9) -0.0086(7)
Cu3 0.0890(10) 0.0868(9) 0.0962(11) 0.0056(8) 0.0161(8) -0.0090(8)
Cu4 0.0796(9) 0.0770(8) 0.0736(9) -0.0144(7) 0.0019(7) -0.0157(7)
Cu5 0.0659(8) 0.0860(9) 0.0909(10) 0.0298(7) 0.0127(7) 0.0112(7)
Cu6 0.0608(8) 0.0959(10) 0.1216(13) -0.0274(9) 0.0134(8) -0.0240(7)
Cu7 0.0605(8) 0.0635(7) 0.1048(11) -0.0215(7) 0.0073(7) -0.0004(6)
Cu8 0.0550(7) 0.0716(8) 0.0984(10) -0.0063(7) 0.0066(7) -0.0031(6)
O1 0.108(7) 0.105(7) 0.258(14) -0.057(8) -0.069(8) 0.046(6)
O2 0.106(7) 0.117(7) 0.106(7) -0.036(5) -0.035(5) 0.025(5)
O3 0.134(9) 0.081(6) 0.206(11) -0.067(7) 0.010(8) 0.004(6)
O4 0.110(7) 0.069(5) 0.205(11) -0.055(6) 0.041(7) -0.021(5)
O5 0.086(5) 0.084(5) 0.095(6) -0.002(4) 0.016(4) 0.032(4)
O6 0.146(10) 0.164(10) 0.194(12) -0.082(9) -0.079(9) 0.076(8)
O7 0.080(5) 0.061(4) 0.044(4) 0.003(3) 0.005(4) -0.004(3)
O8 0.027(3) 0.095(5) 0.122(6) 0.027(4) 0.007(4) -0.014(3)
O9 0.066(4) 0.051(3) 0.056(4) 0.001(3) -0.014(3) 0.008(3)
O10 0.091(6) 0.158(8) 0.070(5) 0.037(5) 0.034(5) 0.030(5)
O11 0.089(6) 0.090(5) 0.105(6) 0.019(5) -0.003(5) -0.048(5)
O12 0.098(7) 0.073(5) 0.191(10) -0.002(6) 0.055(7) -0.040(5)
O13 0.092(6) 0.064(4) 0.106(6) -0.022(4) 0.020(5) -0.026(4)
O14 0.073(5) 0.069(5) 0.109(6) -0.031(4) -0.001(5) -0.004(4)
O15 0.068(5) 0.127(7) 0.065(5) 0.004(4) 0.011(4) -0.015(5)
O16 0.097(6) 0.130(7) 0.104(6) -0.060(5) 0.049(5) -0.057(5)
O17 0.053(4) 0.051(3) 0.076(4) -0.011(3) 0.019(3) -0.003(3)
O18 0.070(5) 0.074(5) 0.202(10) -0.058(6) 0.021(6) -0.009(4)
O19 0.054(4) 0.060(4) 0.087(5) -0.014(3) 0.022(4) -0.011(3)
O20 0.082(6) 0.117(7) 0.117(7) 0.003(5) -0.021(5) 0.013(5)
O23 0.070(5) 0.099(5) 0.104(6) -0.018(4) 0.000(4) 0.019(4)
O26 0.46(3) 0.158(12) 0.43(3) -0.170(16) 0.27(3) -0.206(17)
O24 0.163(10) 0.155(10) 0.190(12) -0.088(9) -0.041(9) 0.040(8)
O27 0.180(13) 0.172(12) 0.290(19) 0.011(12) 0.034(13) 0.053(10)
O29 0.200(9) 0.214(9) 0.281(10) -0.080(8) 0.012(8) 0.068(8)
O21 0.057(5) 0.130(7) 0.167(9) 0.020(6) -0.025(5) -0.018(5)
O22 0.097(6) 0.088(5) 0.089(5) 0.004(4) -0.011(5) -0.037(4)
O28 0.33(2) 0.152(11) 0.173(12) 0.067(9) -0.021(13) -0.053(12)
O25 0.153(13) 0.32(2) 0.46(3) -0.27(2) -0.108(17) 0.053(14)
O30 0.289(11) 0.259(11) 0.237(11) -0.045(8) 0.032(9) -0.076(9)
O31 0.153(9) 0.059(5) 0.332(17) 0.013(7) -0.128(11) -0.007(5)
N1 0.109(8) 0.077(6) 0.087(7) -0.012(5) -0.011(6) 0.002(6)
N2 0.081(7) 0.060(5) 0.129(9) -0.004(5) -0.009(6) 0.009(5)
N3 0.112(9) 0.079(7) 0.116(9) -0.005(6) -0.034(7) 0.034(6)
N4 0.056(5) 0.099(7) 0.077(6) 0.025(5) -0.018(5) -0.017(5)
N5 0.078(6) 0.069(5) 0.088(6) 0.032(5) 0.026(5) 0.032(5)
N6 0.077(7) 0.101(7) 0.124(9) -0.050(7) 0.027(6) -0.025(6)
N7 0.054(5) 0.063(5) 0.102(7) -0.042(5) 0.018(5) -0.005(4)
N8 0.064(5) 0.065(5) 0.069(6) 0.004(4) -0.003(4) -0.011(4)
N9 0.063(7) 0.107(9) 0.158(11) 0.039(8) 0.013(7) -0.010(6)
N12 0.125(8) 0.119(7) 0.119(7) -0.005(6) 0.001(6) 0.027(6)
C1 0.092(10) 0.127(11) 0.086(9) -0.030(8) -0.016(7) 0.005(8)
C2 0.080(9) 0.173(13) 0.088(9) -0.077(9) -0.011(7) 0.040(9)
C3 0.073(8) 0.066(7) 0.099(9) 0.002(6) -0.010(7) 0.013(6)
C4 0.186(18) 0.119(12) 0.178(17) -0.031(12) -0.112(15) 0.048(12)
C5 0.122(12) 0.096(10) 0.176(16) -0.031(10) -0.062(12) 0.035(9)
C6 0.156(14) 0.089(9) 0.097(11) -0.042(8) 0.030(10) -0.023(10)
C7 0.100(11) 0.067(9) 0.35(3) -0.045(12) 0.044(14) 0.010(8)
C8 0.118(12) 0.072(9) 0.222(19) -0.039(10) 0.003(12) -0.008(8)
C9 0.094(9) 0.053(6) 0.117(10) -0.022(6) -0.007(8) -0.022(6)
C10 0.116(13) 0.089(11) 0.30(3) -0.086(13) 0.017(14) -0.003(9)
C11 0.094(11) 0.077(9) 0.28(2) -0.044(11) -0.012(12) -0.019(8)
C12 0.102(11) 0.087(9) 0.152(14) -0.043(9) 0.020(10) 0.007(9)
C13 0.102(10) 0.148(13) 0.062(8) -0.025(8) -0.001(7) 0.003(9)
C14 0.142(13) 0.084(8) 0.082(9) 0.018(7) -0.020(9) 0.005(8)
C15 0.074(8) 0.096(8) 0.095(9) -0.005(7) -0.013(7) 0.014(7)
C16 0.137(14) 0.162(15) 0.172(16) -0.083(12) -0.076(13) 0.082(12)
C17 0.176(19) 0.153(16) 0.157(17) -0.047(13) -0.046(14) 0.067(14)
C18 0.091(10) 0.127(12) 0.103(11) -0.012(9) -0.029(8) 0.025(9)
C19 0.075(8) 0.064(6) 0.104(10) 0.026(6) 0.003(7) -0.020(5)
C20 0.062(6) 0.061(6) 0.080(8) 0.014(5) -0.006(5) -0.009(5)
C21 0.047(6) 0.066(6) 0.077(7) -0.009(5) 0.006(5) -0.011(4)
C22 0.073(8) 0.127(11) 0.138(13) 0.040(10) -0.031(9) -0.036(8)
C23 0.099(10) 0.153(12) 0.076(9) 0.025(8) -0.011(7) -0.064(9)
C24 0.071(7) 0.067(6) 0.032(5) 0.014(4) 0.002(5) 0.010(5)
C25 0.062(7) 0.096(8) 0.105(10) 0.014(7) 0.009(7) 0.048(6)
C26 0.069(7) 0.072(7) 0.084(9) 0.015(6) 0.004(6) 0.020(5)
C27 0.037(5) 0.083(7) 0.095(8) 0.001(6) 0.016(5) 0.020(5)
C28 0.129(11) 0.081(8) 0.081(9) 0.021(6) 0.005(7) 0.058(7)
C29 0.117(11) 0.086(9) 0.138(13) 0.045(8) 0.025(10) 0.038(8)
C30 0.116(10) 0.050(5) 0.052(6) 0.031(5) 0.036(7) 0.001(6)
C31 0.075(8) 0.109(10) 0.163(13) -0.067(9) 0.040(9) -0.043(7)
C32 0.096(9) 0.079(8) 0.130(11) -0.046(8) 0.015(8) -0.040(7)
C33 0.082(8) 0.069(7) 0.120(10) 0.019(7) -0.009(7) -0.038(6)
C34 0.087(9) 0.108(10) 0.166(14) -0.061(9) 0.062(9) -0.052(8)
C35 0.095(10) 0.137(12) 0.144(13) -0.042(11) 0.018(10) -0.068(9)
C36 0.082(9) 0.080(9) 0.126(12) -0.003(8) 0.016(8) -0.004(7)
C37 0.110(10) 0.070(7) 0.102(9) -0.025(6) 0.007(8) -0.026(7)
C38 0.057(7) 0.073(7) 0.124(10) -0.032(7) 0.022(7) -0.027(5)
C39 0.091(8) 0.042(5) 0.100(9) -0.012(5) -0.032(7) -0.019(5)
C40 0.084(8) 0.077(7) 0.121(10) -0.043(7) 0.013(7) -0.010(6)
C41 0.068(7) 0.056(6) 0.167(13) -0.028(7) 0.017(8) 0.013(5)
C42 0.085(8) 0.055(6) 0.066(7) -0.008(5) -0.002(6) -0.011(6)
C43 0.061(6) 0.064(6) 0.083(7) -0.023(5) 0.020(5) -0.007(5)
C44 0.047(6) 0.081(7) 0.083(8) -0.012(6) 0.004(5) 0.002(5)
C45 0.085(8) 0.070(7) 0.067(7) -0.002(5) 0.013(6) -0.035(6)
C46 0.122(11) 0.048(6) 0.121(11) -0.018(6) 0.035(9) -0.022(7)
C47 0.096(10) 0.087(9) 0.129(12) 0.015(8) 0.069(9) 0.009(7)
C48 0.091(9) 0.128(11) 0.051(7) -0.008(7) 0.015(6) -0.058(8)
C49 0.141(11) 0.208(15) 0.36(2) -0.008(15) -0.062(13) 0.057(10)
C50 0.141(11) 0.208(15) 0.36(2) -0.008(15) -0.062(13) 0.057(10)
C51 0.141(11) 0.208(15) 0.36(2) -0.008(15) -0.062(13) 0.057(10)

loop_
_atom_type_symbol
_atom_type_description
_atom_type_scat_dispersion_real
_atom_type_scat_dispersion_imag
_atom_type_scat_source
C C 0.0033 0.0016 'International Tables Vol C Tables 4.2.6.8 and 6.1.1.4'
H H 0.0000 0.0000 'International Tables Vol C Tables 4.2.6.8 and 6.1.1.4'
Cs Cs -0.3680 2.1192 'International Tables Vol C Tables 4.2.6.8 and 6.1.1.4'
Cu Cu 0.3201 1.2651 'International Tables Vol C Tables 4.2.6.8 and 6.1.1.4'
I I -0.4742 1.8119 'International Tables Vol C Tables 4.2.6.8 and 6.1.1.4'
N N 0.0061 0.0033 'International Tables Vol C Tables 4.2.6.8 and 6.1.1.4'
O O 0.0106 0.0060 'International Tables Vol C Tables 4.2.6.8 and 6.1.1.4'
Pr Pr -0.2180 2.8214 'International Tables Vol C Tables 4.2.6.8 and 6.1.1.4'

loop_
_geom_angle_atom_site_label_1
_geom_angle_atom_site_label_2
_geom_angle_atom_site_label_3
_geom_angle
_geom_angle_site_symmetry_1
_geom_angle_site_symmetry_3
O15 Pr1 O9 98.5(2) . .
O15 Pr1 O5 73.5(3) . .
O9 Pr1 O5 144.8(2) . .
O15 Pr1 O14 138.8(3) . .
O9 Pr1 O14 75.9(2) . .
O5 Pr1 O14 132.4(3) . .
O15 Pr1 O22 84.7(3) . .
O9 Pr1 O22 141.4(2) . .
O5 Pr1 O22 73.2(3) . .
O14 Pr1 O22 76.7(3) . .
O15 Pr1 O17 76.3(2) . .
O9 Pr1 O17 70.02(19) . .
O5 Pr1 O17 74.8(2) . .
O14 Pr1 O17 134.7(2) . .
O22 Pr1 O17 146.2(2) . .
O15 Pr1 O8 140.7(3) . .
O9 Pr1 O8 117.2(2) . .
O5 Pr1 O8 67.9(2) . .
O14 Pr1 O8 70.3(3) . .
O22 Pr1 O8 77.5(2) . .
O17 Pr1 O8 99.9(2) . .
O15 Pr1 O21 68.0(3) . .
O9 Pr1 O21 73.6(2) . .
O5 Pr1 O21 129.6(3) . .
O14 Pr1 O21 71.3(3) . .
O22 Pr1 O21 72.1(2) . .
O17 Pr1 O21 123.5(3) . .
O8 Pr1 O21 135.3(3) . .
O15 Pr1 O7 145.0(2) . .
O9 Pr1 O7 70.3(2) . .
O5 Pr1 O7 96.4(2) . .
O14 Pr1 O7 72.3(2) . .
O22 Pr1 O7 125.1(2) . .
O17 Pr1 O7 68.75(19) . .
O8 Pr1 O7 49.80(19) . .
O21 Pr1 O7 133.6(2) . .
O15 Pr1 C24 151.5(3) . .
O9 Pr1 C24 94.2(3) . .
O5 Pr1 C24 81.3(3) . .
O14 Pr1 C24 69.2(3) . .
O22 Pr1 C24 100.9(3) . .
O17 Pr1 C24 84.4(2) . .
O8 Pr1 C24 24.4(2) . .
O21 Pr1 C24 140.4(3) . .
O7 Pr1 C24 25.4(2) . .
O15 Pr1 Pr2 129.13(18) . .
O9 Pr1 Pr2 35.56(14) . .
O5 Pr1 Pr2 126.97(19) . .
O14 Pr1 Pr2 66.48(18) . .
O22 Pr1 Pr2 142.19(19) . .
O17 Pr1 Pr2 68.44(13) . .
O8 Pr1 Pr2 82.13(13) . .
O21 Pr1 Pr2 102.64(18) . .
O7 Pr1 Pr2 35.12(15) . .
C24 Pr1 Pr2 58.7(2) . .
O13 Pr2 O11 138.7(3) . .
O13 Pr2 O20 72.2(3) . .
O11 Pr2 O20 66.6(3) . .
O13 Pr2 O2 135.2(3) . .
O11 Pr2 O2 72.4(3) . .
O20 Pr2 O2 120.0(3) . .
O13 Pr2 O23 75.4(3) . .
O11 Pr2 O23 93.2(3) . .
O20 Pr2 O23 69.9(2) . .
O2 Pr2 O23 70.8(3) . .
O13 Pr2 O7 76.8(2) . .
O11 Pr2 O7 91.6(2) . .
O20 Pr2 O7 78.41(19) . .
O2 Pr2 O7 145.0(2) . .
O23 Pr2 O7 142.8(2) . .
O13 Pr2 O19 133.3(2) . .
O11 Pr2 O19 76.0(3) . .
O20 Pr2 O19 130.5(2) . .
O2 Pr2 O19 74.6(3) . .
O23 Pr2 O19 145.4(2) . .
O7 Pr2 O19 71.2(2) . .
O13 Pr2 O9 71.3(2) . .
O11 Pr2 O9 142.2(3) . .
O20 Pr2 O9 136.7(2) . .
O2 Pr2 O9 102.3(3) . .
O23 Pr2 O9 121.1(2) . .
O7 Pr2 O9 71.20(19) . .
O19 Pr2 O9 66.67(19) . .
O13 Pr2 O10 76.8(3) . .
O11 Pr2 O10 139.4(3) . .
O20 Pr2 O10 138.0(3) . .
O2 Pr2 O10 67.0(3) . .
O23 Pr2 O10 75.5(3) . .
O7 Pr2 O10 121.0(2) . .
O19 Pr2 O10 91.4(3) . .
O9 Pr2 O10 50.6(2) . .
O13 Pr2 C30 75.0(3) . .
O11 Pr2 C30 146.3(3) . .
O20 Pr2 C30 147.0(3) . .
O2 Pr2 C30 81.7(3) . .
O23 Pr2 C30 98.4(3) . .
O7 Pr2 C30 97.7(3) . .
O19 Pr2 C30 76.6(3) . .
O9 Pr2 C30 26.6(3) . .
O10 Pr2 C30 24.2(3) . .
O13 Pr2 Pr1 66.10(18) . .
O11 Pr2 Pr1 124.6(2) . .
O20 Pr2 Pr1 108.70(15) . .
O2 Pr2 Pr1 130.6(2) . .
O23 Pr2 Pr1 139.23(19) . .
O7 Pr2 Pr1 38.18(13) . .
O19 Pr2 Pr1 67.66(14) . .
O9 Pr2 Pr1 33.41(13) . .
O10 Pr2 Pr1 82.87(19) . .
C30 Pr2 Pr1 59.6(3) . .
O18 Pr3 O1 127.3(3) . .
O18 Pr3 O3 73.1(3) . .
O1 Pr3 O3 135.2(4) . .
O18 Pr3 O12 104.4(3) . .
O1 Pr3 O12 77.1(4) . .
O3 Pr3 O12 142.4(4) . .
O18 Pr3 O24 74.9(4) . .
O1 Pr3 O24 73.6(4) . .
O3 Pr3 O24 75.7(4) . .
O12 Pr3 O24 141.0(3) . .
O18 Pr3 O25 140.9(6) . .
O1 Pr3 O25 68.7(4) . .
O3 Pr3 O25 73.4(5) . .
O12 Pr3 O25 114.4(7) . .
O24 Pr3 O25 77.8(7) . .
O18 Pr3 O26 137.5(7) . .
O1 Pr3 O26 94.2(7) . .
O3 Pr3 O26 84.1(4) . .
O12 Pr3 O26 73.0(5) . .
O24 Pr3 O26 133.7(7) . .
O25 Pr3 O26 56.4(8) . .
O18 Pr3 O27 75.7(4) . .
O1 Pr3 O27 145.3(5) . .
O3 Pr3 O27 71.8(5) . .
O12 Pr3 O27 71.4(4) . .
O24 Pr3 O27 141.1(4) . .
O25 Pr3 O27 111.8(7) . .
O26 Pr3 O27 63.2(8) . .
O18 Pr3 O19 51.1(2) . .
O1 Pr3 O19 80.8(3) . .
O3 Pr3 O19 122.2(3) . .
O12 Pr3 O19 74.1(2) . .
O24 Pr3 O19 76.3(3) . .
O25 Pr3 O19 144.5(5) . .
O26 Pr3 O19 147.1(5) . .
O27 Pr3 O19 103.6(4) . .
O18 Pr3 N9 25.9(3) . .
O1 Pr3 N9 102.8(3) . .
O3 Pr3 N9 96.9(4) . .
O12 Pr3 N9 91.8(3) . .
O24 Pr3 N9 70.6(3) . .
O25 Pr3 N9 148.4(7) . .
O26 Pr3 N9 154.2(8) . .
O27 Pr3 N9 92.5(4) . .
O19 Pr3 N9 25.6(3) . .
O4 Pr4 O16 137.2(3) . .
O4 Pr4 O6 138.9(4) . .
O16 Pr4 O6 77.3(4) . .
O4 Pr4 O18 74.2(3) . .
O16 Pr4 O18 126.8(3) . .
O6 Pr4 O18 104.4(4) . .
O4 Pr4 O29 79.1(5) . .
O16 Pr4 O29 98.1(5) . .
O6 Pr4 O29 73.3(5) . .
O18 Pr4 O29 134.0(5) . .
O4 Pr4 O31 76.0(3) . .
O16 Pr4 O31 73.3(3) . .
O6 Pr4 O31 145.0(4) . .
O18 Pr4 O31 79.2(4) . .
O29 Pr4 O31 129.2(6) . .
O4 Pr4 O30 70.2(5) . .
O16 Pr4 O30 67.1(4) . .
O6 Pr4 O30 133.8(6) . .
O18 Pr4 O30 120.2(5) . .
O29 Pr4 O30 83.3(7) . .
O31 Pr4 O30 46.7(6) . .
O4 Pr4 O28 71.7(4) . .
O16 Pr4 O28 144.6(4) . .
O6 Pr4 O28 68.9(5) . .
O18 Pr4 O28 73.3(5) . .
O29 Pr4 O28 62.9(6) . .
O31 Pr4 O28 142.0(4) . .
O30 Pr4 O28 132.8(6) . .
O4 Pr4 O17 123.9(3) . .
O16 Pr4 O17 80.0(2) . .
O6 Pr4 O17 74.8(3) . .
O18 Pr4 O17 51.1(2) . .
O29 Pr4 O17 147.6(4) . .
O31 Pr4 O17 81.7(4) . .
O30 Pr4 O17 124.0(5) . .
O28 Pr4 O17 100.2(4) . .
O4 Pr4 N9 98.4(3) . .
O16 Pr4 N9 102.8(3) . .
O6 Pr4 N9 91.6(4) . .
O18 Pr4 N9 25.5(2) . .
O29 Pr4 N9 150.8(5) . .
O31 Pr4 N9 76.9(4) . .
O30 Pr4 N9 123.6(6) . .
O28 Pr4 N9 88.5(5) . .
O17 Pr4 N9 25.8(2) . .
Cu4 I1 Cu2 57.50(4) . .
Cu4 I1 Cu1 58.58(5) . .
Cu2 I1 Cu1 59.13(5) . .
Cu1 I2 Cu3 58.34(5) . .
Cu1 I2 Cu2 59.46(5) . .
Cu3 I2 Cu2 56.88(5) . .
Cu3 I3 Cu4 59.60(5) . .
Cu3 I3 Cu1 57.84(5) . .
Cu4 I3 Cu1 58.11(4) . .
Cu2 I4 Cu3 57.53(5) . .
Cu2 I4 Cu4 57.33(4) . .
Cu3 I4 Cu4 59.36(5) . .
Cu6 I5 Cu8 58.16(4) 2_554 4_655
Cu6 I5 Cu5 58.91(5) 2_554 .
Cu8 I5 Cu5 57.90(4) 4_655 .
Cu7 I6 Cu5 57.83(4) 8_565 .
Cu7 I6 Cu6 57.45(4) 8_565 2_554
Cu5 I6 Cu6 57.29(5) . 2_554
Cu6 I7 Cu8 57.83(4) . 3_456
Cu6 I7 Cu7 58.30(5) . 7_655
Cu8 I7 Cu7 58.99(4) 3_456 7_655
Cu7 I8 Cu5 56.96(4) 8_565 .
Cu7 I8 Cu8 59.41(4) 8_565 4_655
Cu5 I8 Cu8 57.31(4) . 4_655
N1 Cu1 Cu3 145.6(3) . .
N1 Cu1 Cu4 140.6(3) . .
Cu3 Cu1 Cu4 61.30(6) . .
N1 Cu1 I2 107.7(3) . .
Cu3 Cu1 I2 61.87(5) . .
Cu4 Cu1 I2 111.67(6) . .
N1 Cu1 Cu2 148.9(3) . .
Cu3 Cu1 Cu2 58.57(5) . .
Cu4 Cu1 Cu2 58.35(5) . .
I2 Cu1 Cu2 61.30(5) . .
N1 Cu1 I1 104.1(3) . .
Cu3 Cu1 I1 110.20(6) . .
Cu4 Cu1 I1 60.14(5) . .
I2 Cu1 I1 111.36(6) . .
Cu2 Cu1 I1 60.18(5) . .
N1 Cu1 I3 103.4(3) . .
Cu3 Cu1 I3 60.38(5) . .
Cu4 Cu1 I3 60.44(5) . .
I2 Cu1 I3 115.21(6) . .
Cu2 Cu1 I3 107.53(6) . .
I1 Cu1 I3 113.85(6) . .
N2 Cu2 Cu4 147.3(3) 7_665 .
N2 Cu2 Cu3 142.4(3) 7_665 .
Cu4 Cu2 Cu3 62.42(5) . .
N2 Cu2 Cu1 142.6(3) 7_665 .
Cu4 Cu2 Cu1 60.23(5) . .
Cu3 Cu2 Cu1 59.82(6) . .
N2 Cu2 I4 106.5(3) 7_665 .
Cu4 Cu2 I4 62.06(5) . .
Cu3 Cu2 I4 61.67(5) . .
Cu1 Cu2 I4 110.79(6) . .
N2 Cu2 I1 105.5(3) 7_665 .
Cu4 Cu2 I1 60.93(5) . .
Cu3 Cu2 I1 111.69(6) . .
Cu1 Cu2 I1 60.69(5) . .
I4 Cu2 I1 115.77(6) . .
N2 Cu2 I2 101.0(3) 7_665 .
Cu4 Cu2 I2 111.50(6) . .
Cu3 Cu2 I2 61.54(5) . .
Cu1 Cu2 I2 59.23(5) . .
I4 Cu2 I2 116.23(6) . .
I1 Cu2 I2 110.08(6) . .
N3 Cu3 Cu2 141.7(3) 3_456 .
N3 Cu3 Cu1 143.5(4) 3_456 .
Cu2 Cu3 Cu1 61.61(6) . .
N3 Cu3 Cu4 148.9(4) 3_456 .
Cu2 Cu3 Cu4 58.77(5) . .
Cu1 Cu3 Cu4 59.64(5) . .
N3 Cu3 I3 107.3(3) 3_456 .
Cu2 Cu3 I3 111.05(7) . .
Cu1 Cu3 I3 61.78(5) . .
Cu4 Cu3 I3 60.39(5) . .
N3 Cu3 I4 104.9(4) 3_456 .
Cu2 Cu3 I4 60.80(5) . .
Cu1 Cu3 I4 111.54(6) . .
Cu4 Cu3 I4 60.59(5) . .
I3 Cu3 I4 110.92(6) . .
N3 Cu3 I2 102.4(4) 3_456 .
Cu2 Cu3 I2 61.58(5) . .
Cu1 Cu3 I2 59.79(5) . .
Cu4 Cu3 I2 108.66(6) . .
I3 Cu3 I2 114.62(6) . .
I4 Cu3 I2 115.51(6) . .
N4 Cu4 Cu2 145.2(3) 2_554 .
N4 Cu4 Cu1 144.5(3) 2_554 .
Cu2 Cu4 Cu1 61.42(6) . .
N4 Cu4 I1 105.9(3) 2_554 .
Cu2 Cu4 I1 61.57(5) . .
Cu1 Cu4 I1 61.29(5) . .
N4 Cu4 Cu3 144.8(3) 2_554 .
Cu2 Cu4 Cu3 58.82(5) . .
Cu1 Cu4 Cu3 59.06(6) . .
I1 Cu4 Cu3 109.32(6) . .
N4 Cu4 I3 103.8(3) 2_554 .
Cu2 Cu4 I3 110.78(6) . .
Cu1 Cu4 I3 61.45(5) . .
I1 Cu4 I3 115.74(6) . .
Cu3 Cu4 I3 60.01(5) . .
N4 Cu4 I4 104.8(3) 2_554 .
Cu2 Cu4 I4 60.62(5) . .
Cu1 Cu4 I4 110.58(6) . .
I1 Cu4 I4 115.08(5) . .
Cu3 Cu4 I4 60.05(5) . .
I3 Cu4 I4 110.16(5) . .
N5 Cu5 Cu7 145.1(3) . 8_565
N5 Cu5 Cu8 138.2(2) . 4_655
Cu7 Cu5 Cu8 62.15(5) 8_565 4_655
N5 Cu5 Cu6 149.0(3) . 2_554
Cu7 Cu5 Cu6 60.77(5) 8_565 2_554
Cu8 Cu5 Cu6 59.04(6) 4_655 2_554
N5 Cu5 I6 108.8(2) . .
Cu7 Cu5 I6 60.72(4) 8_565 .
Cu8 Cu5 I6 112.99(6) 4_655 .
Cu6 Cu5 I6 64.30(5) 2_554 .
N5 Cu5 I5 103.4(2) . .
Cu7 Cu5 I5 111.24(7) 8_565 .
Cu8 Cu5 I5 60.40(5) 4_655 .
Cu6 Cu5 I5 59.03(5) 2_554 .
I6 Cu5 I5 114.47(6) . .
N5 Cu5 I8 100.8(3) . .
Cu7 Cu5 I8 60.49(4) 8_565 .
Cu8 Cu5 I8 61.57(4) 4_655 .
Cu6 Cu5 I8 109.74(6) 2_554 .
I6 Cu5 I8 112.51(5) . .
I5 Cu5 I8 115.23(5) . .
N6 Cu6 Cu8 155.6(4) . 3_456
N6 Cu6 Cu7 137.2(3) . 7_655
Cu8 Cu6 Cu7 61.69(5) 3_456 7_655
N6 Cu6 Cu5 138.6(3) . 2
Cu8 Cu6 Cu5 60.10(5) 3_456 2
Cu7 Cu6 Cu5 58.41(5) 7_655 2
N6 Cu6 I5 109.2(3) . 2
Cu8 Cu6 I5 61.82(5) 3_456 2
Cu7 Cu6 I5 111.80(6) 7_655 2
Cu5 Cu6 I5 62.06(5) 2 2
N6 Cu6 I7 109.4(3) . .
Cu8 Cu6 I7 61.70(5) 3_456 .
Cu7 Cu6 I7 62.49(5) 7_655 .
Cu5 Cu6 I7 110.42(6) 2 .
I5 Cu6 I7 115.59(6) 2 .
N6 Cu6 I6 95.4(4) . 2
Cu8 Cu6 I6 108.99(6) 3_456 2
Cu7 Cu6 I6 57.97(5) 7_655 2
Cu5 Cu6 I6 58.41(5) 2 2
I5 Cu6 I6 112.05(6) 2 2
I7 Cu6 I6 113.32(6) . 2
N7 Cu7 Cu5 151.9(3) . 8_566
N7 Cu7 Cu6 141.1(3) . 7_665
Cu5 Cu7 Cu6 60.82(6) 8_566 7_665
N7 Cu7 I6 107.3(2) . 8_566
Cu5 Cu7 I6 61.45(4) 8_566 8_566
Cu6 Cu7 I6 64.57(5) 7_665 8_566
N7 Cu7 I8 106.4(3) . 8_566
Cu5 Cu7 I8 62.54(5) 8_566 8_566
Cu6 Cu7 I8 111.41(6) 7_665 8_566
I6 Cu7 I8 114.84(6) 8_566 8_566
N7 Cu7 Cu8 140.7(2) . 5_666
Cu5 Cu7 Cu8 59.74(5) 8_566 5_666
Cu6 Cu7 Cu8 58.30(5) 7_665 5_666
I6 Cu7 Cu8 111.60(5) 8_566 5_666
I8 Cu7 Cu8 61.49(4) 8_566 5_666
N7 Cu7 I7 98.4(3) . 7_665
Cu5 Cu7 I7 109.69(6) 8_566 7_665
Cu6 Cu7 I7 59.21(5) 7_665 7_665
I6 Cu7 I7 116.20(6) 8_566 7_665
I8 Cu7 I7 111.75(5) 8_566 7_665
Cu8 Cu7 I7 59.48(5) 5_666 7_665
N8 Cu8 Cu6 150.3(2) . 3_556
N8 Cu8 Cu5 139.8(2) . 4_655
Cu6 Cu8 Cu5 60.86(6) 3_556 4_655
N8 Cu8 Cu7 143.7(2) . 5_666
Cu6 Cu8 Cu7 60.01(5) 3_556 5_666
Cu5 Cu8 Cu7 58.11(5) 4_655 5_666
N8 Cu8 I5 106.6(2) . 4_655
Cu6 Cu8 I5 60.03(4) 3_556 4_655
Cu5 Cu8 I5 61.70(5) 4_655 4_655
Cu7 Cu8 I5 109.03(5) 5_666 4_655
N8 Cu8 I7 109.7(2) . 3_556
Cu6 Cu8 I7 60.47(5) 3_556 3_556
Cu5 Cu8 I7 110.04(6) 4_655 3_556
Cu7 Cu8 I7 61.52(5) 5_666 3_556
I5 Cu8 I7 113.01(5) 4_655 3_556
N8 Cu8 I8 98.9(2) . 4_655
Cu6 Cu8 I8 110.83(6) 3_556 4_655
Cu5 Cu8 I8 61.12(5) 4_655 4_655
Cu7 Cu8 I8 59.11(4) 5_666 4_655
I5 Cu8 I8 115.96(6) 4_655 4_655
I7 Cu8 I8 111.46(5) 3_556 4_655
C6 O1 Pr3 142.3(11) . .
C6 O2 Pr2 155.6(10) . .
C12 O3 Pr3 138.6(10) . .
C12 O4 Pr4 139.3(9) . .
C18 O5 Pr1 146.2(9) . .
C18 O6 Pr4 138.0(10) . .
C24 O7 Pr2 148.2(6) . .
C24 O7 Pr1 90.2(5) . .
Pr2 O7 Pr1 106.7(2) . .
C24 O8 Pr1 96.3(6) . .
C30 O9 Pr1 153.6(6) . .
C30 O9 Pr2 92.8(5) . .
Pr1 O9 Pr2 111.0(2) . .
C30 O10 Pr2 94.3(6) . .
C36 O11 Pr2 131.2(9) . .
C36 O12 Pr3 135.8(9) . .
C42 O13 Pr2 140.3(7) . .
C42 O14 Pr1 138.3(7) . .
C48 O15 Pr1 128.9(8) . .
C48 O16 Pr4 137.7(7) . .
N9 O17 Pr1 138.1(7) . .
N9 O17 Pr4 90.6(7) . .
Pr1 O17 Pr4 131.2(2) . .
N9 O18 Pr3 101.3(6) . .
N9 O18 Pr4 100.5(6) . .
Pr3 O18 Pr4 151.4(4) . .
N9 O19 Pr2 139.1(7) . .
N9 O19 Pr3 88.7(7) . .
Pr2 O19 Pr3 132.0(3) . .
C49 O20 Pr2 146.7(11) . .
C1 N1 C5 116.0(12) . .
C1 N1 Cu1 123.1(9) . .
C5 N1 Cu1 120.8(9) . .
C11 N2 C7 116.2(11) . .
C11 N2 Cu2 123.7(9) . 7_655
C7 N2 Cu2 119.3(9) . 7_655
C17 N3 C13 119.2(12) . .
C17 N3 Cu3 121.8(10) . 3_556
C13 N3 Cu3 118.9(9) . 3_556
C19 N4 C23 115.2(10) . .
C19 N4 Cu4 125.4(7) . 2
C23 N4 Cu4 119.4(8) . 2
C25 N5 C29 113.7(10) . .
C25 N5 Cu5 123.3(8) . .
C29 N5 Cu5 123.0(8) . .
C35 N6 C31 118.2(11) . .
C35 N6 Cu6 119.9(8) . .
C31 N6 Cu6 121.8(8) . .
C41 N7 C37 117.4(9) . .
C41 N7 Cu7 119.8(7) . .
C37 N7 Cu7 122.8(7) . .
C47 N8 C43 115.6(9) . .
C47 N8 Cu8 126.9(8) . .
C43 N8 Cu8 117.4(6) . .
O19 N9 O17 125.9(12) . .
O19 N9 O18 117.1(9) . .
O17 N9 O18 116.7(10) . .
O19 N9 Pr3 65.7(5) . .
O17 N9 Pr3 167.4(9) . .
O18 N9 Pr3 52.8(5) . .
O19 N9 Pr4 170.3(9) . .
O17 N9 Pr4 63.5(6) . .
O18 N9 Pr4 53.9(6) . .
Pr3 N9 Pr4 104.8(4) . .
C49 N12 C50 123.3(7) . .
C49 N12 C51 117.8(7) . .
C50 N12 C51 118.9(7) . .
N1 C1 C2 126.7(12) . .
N1 C1 H1A 116.7 . .
C2 C1 H1A 116.6 . .
C3 C2 C1 117.2(12) . .
C3 C2 H2A 121.4 . .
C1 C2 H2A 121.4 . .
C4 C3 C2 115.8(12) . .
C4 C3 C6 124.0(13) . .
C2 C3 C6 120.3(11) . .
C3 C4 C5 128.7(15) . .
C3 C4 H4A 115.6 . .
C5 C4 H4A 115.6 . .
N1 C5 C4 115.5(14) . .
N1 C5 H5A 122.2 . .
C4 C5 H5A 122.2 . .
O2 C6 O1 120.7(17) . .
O2 C6 C3 119.9(12) . .
O1 C6 C3 119.3(13) . .
N2 C7 C8 123.1(14) . .
N2 C7 H7A 118.4 . .
C8 C7 H7A 118.4 . .
C9 C8 C7 117.8(14) . .
C9 C8 H8A 121.1 . .
C7 C8 H8A 121.1 . .
C10 C9 C8 119.6(12) . .
C10 C9 C12 120.8(12) . .
C8 C9 C12 119.6(13) . .
C9 C10 C11 122.4(16) . .
C9 C10 H10A 118.8 . .
C11 C10 H10A 118.8 . .
N2 C11 C10 120.3(14) . .
N2 C11 H11A 119.8 . .
C10 C11 H11A 119.8 . .
O4 C12 O3 125.6(13) . .
O4 C12 C9 119.5(13) . .
O3 C12 C9 114.9(13) . .
N3 C13 C14 121.8(12) . .
N3 C13 H13A 119.1 . .
C14 C13 H13A 119.1 . .
C13 C14 C15 121.5(13) . .
C13 C14 H14A 119.2 . .
C15 C14 H14A 119.2 . .
C14 C15 C16 114.6(12) . .
C14 C15 C18 124.0(12) . .
C16 C15 C18 121.4(13) . .
C17 C16 C15 123.2(14) . .
C17 C16 H16A 118.4 . .
C15 C16 H16A 118.4 . .
N3 C17 C16 119.4(15) . .
N3 C17 H17A 120.3 . .
C16 C17 H17A 120.3 . .
O5 C18 O6 128.0(13) . .
O5 C18 C15 116.4(13) . .
O6 C18 C15 115.4(13) . .
N4 C19 C20 126.2(10) . .
N4 C19 H19A 116.9 . .
C20 C19 H19A 116.9 . .
C19 C20 C21 119.4(10) . .
C19 C20 H20A 120.3 . .
C21 C20 H20A 120.3 . .
C20 C21 C22 114.3(10) . .
C20 C21 C24 124.9(10) . .
C22 C21 C24 120.6(9) . .
C23 C22 C21 122.6(12) . .
C23 C22 H22A 118.7 . .
C21 C22 H22A 118.7 . .
N4 C23 C22 121.8(12) . .
N4 C23 H23A 119.1 . .
C22 C23 H23A 119.1 . .
O8 C24 O7 123.7(8) . .
O8 C24 C21 119.5(9) . .
O7 C24 C21 116.7(9) . .
O8 C24 Pr1 59.3(5) . .
O7 C24 Pr1 64.4(4) . .
C21 C24 Pr1 176.8(7) . .
C26 C25 N5 125.1(10) . .
C26 C25 H25A 117.4 . .
N5 C25 H25A 117.4 . .
C27 C26 C25 121.9(10) . .
C27 C26 H26A 119.0 . .
C25 C26 H26A 119.0 . .
C26 C27 C28 116.5(11) . .
C26 C27 C30 124.2(10) . .
C28 C27 C30 118.7(9) . .
C29 C28 C27 118.2(11) . .
C29 C28 H28A 120.9 . .
C27 C28 H28A 120.9 . .
N5 C29 C28 124.4(11) . .
N5 C29 H29A 117.8 . .
C28 C29 H29A 117.8 . .
O10 C30 O9 121.2(8) . .
O10 C30 C27 124.7(11) . .
O9 C30 C27 113.6(9) . .
O10 C30 Pr2 61.5(5) . .
O9 C30 Pr2 60.6(4) . .
C27 C30 Pr2 162.4(7) . .
N6 C31 C32 122.1(11) . .
N6 C31 H31A 119.0 . .
C32 C31 H31A 119.0 . .
C33 C32 C31 118.2(10) . .
C33 C32 H32A 120.9 . .
C31 C32 H32A 120.9 . .
C34 C33 C32 121.3(12) . .
C34 C33 C36 117.5(13) . .
C32 C33 C36 121.1(11) . .
C33 C34 C35 116.7(12) . .
C33 C34 H34A 121.6 . .
C35 C34 H34A 121.6 . .
N6 C35 C34 121.6(12) . .
N6 C35 H35A 119.2 . .
C34 C35 H35A 119.2 . .
O12 C36 O11 131.3(13) . .
O12 C36 C33 114.6(12) . .
O11 C36 C33 114.0(12) . .
N7 C37 C38 120.4(11) . .
N7 C37 H37A 119.8 . .
C38 C37 H37A 119.8 . .
C37 C38 C39 121.8(10) . .
C37 C38 H38A 119.1 . .
C39 C38 H38A 119.1 . .
C40 C39 C38 116.5(9) . .
C40 C39 C42 120.1(11) . .
C38 C39 C42 123.3(10) . .
C41 C40 C39 119.2(11) . .
C41 C40 H40A 120.4 . .
C39 C40 H40A 120.4 . .
N7 C41 C40 124.3(11) . .
N7 C41 H41A 117.9 . .
C40 C41 H41A 117.9 . .
O14 C42 O13 127.1(10) . .
O14 C42 C39 118.1(10) . .
O13 C42 C39 114.7(11) . .
N8 C43 C44 120.2(9) . .
N8 C43 H43A 119.9 . .
C44 C43 H43A 119.9 . .
C45 C44 C43 120.1(9) . .
C45 C44 H44A 119.9 . .
C43 C44 H44A 119.9 . .
C44 C45 C46 117.0(9) . .
C44 C45 C48 119.2(11) . .
C46 C45 C48 123.8(11) . .
C47 C46 C45 119.0(10) . .
C47 C46 H46A 120.5 . .
C45 C46 H46A 120.5 . .
C46 C47 N8 127.3(12) . .
C46 C47 H47A 116.3 . .
N8 C47 H47A 116.3 . .
O15 C48 O16 125.8(11) . .
O15 C48 C45 118.8(11) . .
O16 C48 C45 115.4(13) . .
O20 C49 N12 137.6(15) . .
O20 C49 H49A 111.2 . .
N12 C49 H49A 111.2 . .
N12 C50 H50A 109.5 . .
N12 C50 H50B 109.5 . .
H50A C50 H50B 109.5 . .
N12 C50 H50C 109.5 . .
H50A C50 H50C 109.5 . .
H50B C50 H50C 109.5 . .
N12 C51 H51A 109.5 . .
N12 C51 H51B 109.5 . .
H51A C51 H51B 109.5 . .
N12 C51 H51C 109.5 . .
H51A C51 H51C 109.5 . .
H51B C51 H51C 109.5 . .

loop_
_geom_bond_atom_site_label_1
_geom_bond_atom_site_label_2
_geom_bond_distance
_geom_bond_site_symmetry_2
Pr1 O15 2.371(8) .
Pr1 O9 2.436(6) .
Pr1 O5 2.440(7) .
Pr1 O14 2.450(7) .
Pr1 O22 2.493(7) .
Pr1 O17 2.495(6) .
Pr1 O8 2.557(8) .
Pr1 O21 2.580(9) .
Pr1 O7 2.664(6) .
Pr1 C24 2.955(8) .
Pr1 Pr2 4.1284(9) .
Pr2 O13 2.400(7) .
Pr2 O11 2.404(7) .
Pr2 O20 2.400(9) .
Pr2 O2 2.442(9) .
Pr2 O23 2.473(7) .
Pr2 O7 2.480(7) .
Pr2 O19 2.511(6) .
Pr2 O9 2.572(6) .
Pr2 O10 2.598(8) .
Pr2 C30 2.948(8) .
Pr3 O18 2.362(8) .
Pr3 O1 2.377(9) .
Pr3 O3 2.410(10) .
Pr3 O12 2.428(11) .
Pr3 O24 2.437(15) .
Pr3 O25 2.501(14) .
Pr3 O26 2.539(11) .
Pr3 O27 2.553(14) .
Pr3 O19 2.649(6) .
Pr3 N9 2.907(11) .
Pr4 O4 2.404(9) .
Pr4 O16 2.411(8) .
Pr4 O6 2.410(11) .
Pr4 O18 2.424(8) .
Pr4 O29 2.466(13) .
Pr4 O31 2.533(10) .
Pr4 O30 2.561(19) .
Pr4 O28 2.611(11) .
Pr4 O17 2.640(5) .
Pr4 N9 2.949(12) .
I1 Cu4 2.6712(15) .
I1 Cu2 2.6877(17) .
I1 Cu1 2.7015(18) .
I2 Cu1 2.6527(17) .
I2 Cu3 2.7071(18) .
I2 Cu2 2.7080(19) .
I3 Cu3 2.6831(17) .
I3 Cu4 2.6931(16) .
I3 Cu1 2.7195(17) .
I4 Cu2 2.6682(17) .
I4 Cu3 2.6905(18) .
I4 Cu4 2.7052(16) .
I5 Cu6 2.6331(16) 2_554
I5 Cu8 2.6791(15) 4_655
I5 Cu5 2.7128(17) .
I6 Cu7 2.6438(14) 8_565
I6 Cu5 2.6625(14) .
I6 Cu6 2.8163(19) 2_554
I7 Cu6 2.6542(16) .
I7 Cu8 2.6856(16) 3_456
I7 Cu7 2.7402(17) 7_655
I8 Cu7 2.6636(15) 8_565
I8 Cu5 2.7159(15) .
I8 Cu8 2.7276(16) 4_655
Cu1 N1 1.983(11) .
Cu1 Cu3 2.613(2) .
Cu1 Cu4 2.629(2) .
Cu1 Cu2 2.659(2) .
Cu2 N2 2.015(9) 7_665
Cu2 Cu4 2.5777(18) .
Cu2 Cu3 2.579(2) .
Cu3 N3 1.996(10) 3_456
Cu3 Cu4 2.672(2) .
Cu4 N4 2.005(9) 2_554
Cu5 N5 2.002(9) .
Cu5 Cu7 2.5657(18) 8_565
Cu5 Cu8 2.6101(19) 4_655
Cu5 Cu6 2.630(2) 2_554
Cu6 N6 1.995(10) .
Cu6 Cu8 2.5820(18) 3_456
Cu6 Cu7 2.6286(19) 7_655
Cu6 Cu5 2.630(2) 2
Cu6 I5 2.6331(17) 2
Cu6 I6 2.8163(19) 2
Cu7 N7 2.015(7) .
Cu7 Cu5 2.5657(18) 8_566
Cu7 Cu6 2.6286(19) 7_665
Cu7 I6 2.6438(14) 8_566
Cu7 I8 2.6636(15) 8_566
Cu7 Cu8 2.6719(18) 5_666
Cu7 I7 2.7402(17) 7_665
Cu8 N8 2.009(8) .
Cu8 Cu6 2.5820(18) 3_556
Cu8 Cu5 2.6101(19) 4_655
Cu8 Cu7 2.6719(18) 5_666
Cu8 I5 2.6791(15) 4_655
Cu8 I7 2.6856(16) 3_556
Cu8 I8 2.7276(16) 4_655
O1 C6 1.265(14) .
O2 C6 1.243(15) .
O3 C12 1.286(15) .
O4 C12 1.250(15) .
O5 C18 1.244(15) .
O6 C18 1.253(16) .
O7 C24 1.269(11) .
O8 C24 1.227(11) .
O9 C30 1.320(12) .
O10 C30 1.213(12) .
O11 C36 1.221(15) .
O12 C36 1.221(15) .
O13 C42 1.260(12) .
O14 C42 1.191(12) .
O15 C48 1.256(15) .
O16 C48 1.256(14) .
O17 N9 1.284(11) .
O18 N9 1.293(13) .
O19 N9 1.258(12) .
O20 C49 1.111(9) .
N1 C1 1.283(15) .
N1 C5 1.365(16) .
N2 C11 1.319(15) .
N2 C7 1.341(16) .
N2 Cu2 2.015(9) 7_655
N3 C17 1.354(18) .
N3 C13 1.357(15) .
N3 Cu3 1.996(10) 3_556
N4 C19 1.298(14) .
N4 C23 1.345(14) .
N4 Cu4 2.005(9) 2
N5 C25 1.354(12) .
N5 C29 1.361(15) .
N6 C35 1.274(16) .
N6 C31 1.332(13) .
N7 C41 1.314(12) .
N7 C37 1.350(13) .
N8 C47 1.321(14) .
N8 C43 1.379(12) .
N12 C49 1.421(9) .
N12 C50 1.431(9) .
N12 C51 1.481(9) .
C1 C2 1.387(17) .
C1 H1A 0.9300 .
C2 C3 1.343(15) .
C2 H2A 0.9300 .
C3 C4 1.261(18) .
C3 C6 1.481(19) .
C4 C5 1.383(19) .
C4 H4A 0.9300 .
C5 H5A 0.9300 .
C7 C8 1.395(17) .
C7 H7A 0.9300 .
C8 C9 1.331(17) .
C8 H8A 0.9300 .
C9 C10 1.279(18) .
C9 C12 1.517(17) .
C10 C11 1.390(19) .
C10 H10A 0.9300 .
C11 H11A 0.9300 .
C13 C14 1.360(17) .
C13 H13A 0.9300 .
C14 C15 1.394(16) .
C14 H14A 0.9300 .
C15 C16 1.400(17) .
C15 C18 1.483(17) .
C16 C17 1.37(2) .
C16 H16A 0.9300 .
C17 H17A 0.9300 .
C19 C20 1.366(14) .
C19 H19A 0.9300 .
C20 C21 1.374(12) .
C20 H20A 0.9300 .
C21 C22 1.379(16) .
C21 C24 1.500(13) .
C22 C23 1.355(17) .
C22 H22A 0.9300 .
C23 H23A 0.9300 .
C25 C26 1.343(15) .
C25 H25A 0.9300 .
C26 C27 1.339(13) .
C26 H26A 0.9300 .
C27 C28 1.425(13) .
C27 C30 1.453(14) .
C28 C29 1.384(17) .
C28 H28A 0.9300 .
C29 H29A 0.9300 .
C31 C32 1.383(16) .
C31 H31A 0.9300 .
C32 C33 1.341(16) .
C32 H32A 0.9300 .
C33 C34 1.322(15) .
C33 C36 1.622(17) .
C34 C35 1.444(17) .
C34 H34A 0.9300 .
C35 H35A 0.9300 .
C37 C38 1.361(14) .
C37 H37A 0.9300 .
C38 C39 1.378(15) .
C38 H38A 0.9300 .
C39 C40 1.364(14) .
C39 C42 1.534(14) .
C40 C41 1.359(14) .
C40 H40A 0.9300 .
C41 H41A 0.9300 .
C43 C44 1.415(13) .
C43 H43A 0.9300 .
C44 C45 1.389(13) .
C44 H44A 0.9300 .
C45 C46 1.393(16) .
C45 C48 1.514(15) .
C46 C47 1.317(17) .
C46 H46A 0.9300 .
C47 H47A 0.9300 .
C49 H49A 0.9300 .
C50 H50A 0.9600 .
C50 H50B 0.9600 .
C50 H50C 0.9600 .
C51 H51A 0.9600 .
C51 H51B 0.9600 .
C51 H51C 0.9600 .

loop_
_geom_torsion_atom_site_label_1
_geom_torsion_atom_site_label_2
_geom_torsion_atom_site_label_3
_geom_torsion_atom_site_label_4
_geom_torsion
_geom_torsion_site_symmetry_1
_geom_torsion_site_symmetry_4
O15 Pr1 Pr2 O13 -128.1(4) . .
O9 Pr1 Pr2 O13 -92.1(3) . .
O5 Pr1 Pr2 O13 133.1(3) . .
O14 Pr1 Pr2 O13 6.7(3) . .
O22 Pr1 Pr2 O13 20.8(4) . .
O17 Pr1 Pr2 O13 -177.5(3) . .
O8 Pr1 Pr2 O13 78.5(3) . .
O21 Pr1 Pr2 O13 -56.2(3) . .
O7 Pr1 Pr2 O13 99.1(3) . .
C24 Pr1 Pr2 O13 85.8(3) . .
O15 Pr1 Pr2 O11 98.1(4) . .
O9 Pr1 Pr2 O11 134.1(3) . .
O5 Pr1 Pr2 O11 -0.7(3) . .
O14 Pr1 Pr2 O11 -127.1(3) . .
O22 Pr1 Pr2 O11 -113.0(4) . .
O17 Pr1 Pr2 O11 48.7(3) . .
O8 Pr1 Pr2 O11 -55.3(3) . .
O21 Pr1 Pr2 O11 170.0(3) . .
O7 Pr1 Pr2 O11 -34.7(3) . .
C24 Pr1 Pr2 O11 -48.0(3) . .
O15 Pr1 Pr2 O20 172.1(3) . .
O9 Pr1 Pr2 O20 -151.9(3) . .
O5 Pr1 Pr2 O20 73.3(3) . .
O14 Pr1 Pr2 O20 -53.1(3) . .
O22 Pr1 Pr2 O20 -39.0(4) . .
O17 Pr1 Pr2 O20 122.7(3) . .
O8 Pr1 Pr2 O20 18.7(3) . .
O21 Pr1 Pr2 O20 -116.0(3) . .
O7 Pr1 Pr2 O20 39.3(3) . .
C24 Pr1 Pr2 O20 26.0(3) . .
O15 Pr1 Pr2 O2 1.9(4) . .
O9 Pr1 Pr2 O2 37.9(4) . .
O5 Pr1 Pr2 O2 -97.0(4) . .
O14 Pr1 Pr2 O2 136.6(3) . .
O22 Pr1 Pr2 O2 150.8(4) . .
O17 Pr1 Pr2 O2 -47.6(3) . .
O8 Pr1 Pr2 O2 -151.5(3) . .
O21 Pr1 Pr2 O2 73.7(4) . .
O7 Pr1 Pr2 O2 -130.9(4) . .
C24 Pr1 Pr2 O2 -144.3(4) . .
O15 Pr1 Pr2 O23 -107.3(4) . .
O9 Pr1 Pr2 O23 -71.3(4) . .
O5 Pr1 Pr2 O23 153.9(4) . .
O14 Pr1 Pr2 O23 27.5(4) . .
O22 Pr1 Pr2 O23 41.6(4) . .
O17 Pr1 Pr2 O23 -156.7(3) . .
O8 Pr1 Pr2 O23 99.3(3) . .
O21 Pr1 Pr2 O23 -35.4(4) . .
O7 Pr1 Pr2 O23 119.9(4) . .
C24 Pr1 Pr2 O23 106.6(4) . .
O15 Pr1 Pr2 O7 132.8(4) . .
O9 Pr1 Pr2 O7 168.8(3) . .
O5 Pr1 Pr2 O7 34.0(3) . .
O14 Pr1 Pr2 O7 -92.4(3) . .
O22 Pr1 Pr2 O7 -78.3(4) . .
O17 Pr1 Pr2 O7 83.4(3) . .
O8 Pr1 Pr2 O7 -20.6(3) . .
O21 Pr1 Pr2 O7 -155.4(3) . .
C24 Pr1 Pr2 O7 -13.3(3) . .
O15 Pr1 Pr2 O19 45.1(3) . .
O9 Pr1 Pr2 O19 81.1(3) . .
O5 Pr1 Pr2 O19 -53.7(3) . .
O14 Pr1 Pr2 O19 179.8(3) . .
O22 Pr1 Pr2 O19 -166.0(3) . .
O17 Pr1 Pr2 O19 -4.4(2) . .
O8 Pr1 Pr2 O19 -108.3(2) . .
O21 Pr1 Pr2 O19 116.9(3) . .
O7 Pr1 Pr2 O19 -87.7(3) . .
C24 Pr1 Pr2 O19 -101.1(3) . .
O15 Pr1 Pr2 O9 -36.0(4) . .
O5 Pr1 Pr2 O9 -134.9(3) . .
O14 Pr1 Pr2 O9 98.7(3) . .
O22 Pr1 Pr2 O9 112.9(4) . .
O17 Pr1 Pr2 O9 -85.5(3) . .
O8 Pr1 Pr2 O9 170.6(3) . .
O21 Pr1 Pr2 O9 35.8(3) . .
O7 Pr1 Pr2 O9 -168.8(3) . .
C24 Pr1 Pr2 O9 177.8(3) . .
O15 Pr1 Pr2 O10 -49.4(3) . .
O9 Pr1 Pr2 O10 -13.4(3) . .
O5 Pr1 Pr2 O10 -148.2(3) . .
O14 Pr1 Pr2 O10 85.4(3) . .
O22 Pr1 Pr2 O10 99.5(4) . .
O17 Pr1 Pr2 O10 -98.8(3) . .
O8 Pr1 Pr2 O10 157.2(3) . .
O21 Pr1 Pr2 O10 22.4(3) . .
O7 Pr1 Pr2 O10 177.8(3) . .
C24 Pr1 Pr2 O10 164.5(3) . .
O15 Pr1 Pr2 C30 -42.0(4) . .
O9 Pr1 Pr2 C30 -6.0(3) . .
O5 Pr1 Pr2 C30 -140.9(3) . .
O14 Pr1 Pr2 C30 92.7(3) . .
O22 Pr1 Pr2 C30 106.9(4) . .
O17 Pr1 Pr2 C30 -91.5(3) . .
O8 Pr1 Pr2 C30 164.6(3) . .
O21 Pr1 Pr2 C30 29.8(3) . .
O7 Pr1 Pr2 C30 -174.8(3) . .
C24 Pr1 Pr2 C30 171.8(3) . .
Cu3 I2 Cu1 N1 -144.2(3) . .
Cu2 I2 Cu1 N1 148.2(3) . .
Cu2 I2 Cu1 Cu3 -67.58(6) . .
Cu3 I2 Cu1 Cu4 37.03(6) . .
Cu2 I2 Cu1 Cu4 -30.55(6) . .
Cu3 I2 Cu1 Cu2 67.58(6) . .
Cu3 I2 Cu1 I1 102.20(7) . .
Cu2 I2 Cu1 I1 34.62(5) . .
Cu3 I2 Cu1 I3 -29.42(6) . .
Cu2 I2 Cu1 I3 -96.99(7) . .
Cu4 I1 Cu1 N1 140.7(3) . .
Cu2 I1 Cu1 N1 -150.9(3) . .
Cu4 I1 Cu1 Cu3 -36.74(6) . .
Cu2 I1 Cu1 Cu3 31.64(6) . .
Cu2 I1 Cu1 Cu4 68.39(5) . .
Cu4 I1 Cu1 I2 -103.45(7) . .
Cu2 I1 Cu1 I2 -35.06(5) . .
Cu4 I1 Cu1 Cu2 -68.39(5) . .
Cu4 I1 Cu1 I3 28.86(5) . .
Cu2 I1 Cu1 I3 97.25(7) . .
Cu3 I3 Cu1 N1 147.2(3) . .
Cu4 I3 Cu1 N1 -141.0(3) . .
Cu4 I3 Cu1 Cu3 71.78(6) . .
Cu3 I3 Cu1 Cu4 -71.78(6) . .
Cu3 I3 Cu1 I2 29.89(6) . .
Cu4 I3 Cu1 I2 101.67(7) . .
Cu3 I3 Cu1 Cu2 -36.04(7) . .
Cu4 I3 Cu1 Cu2 35.74(6) . .
Cu3 I3 Cu1 I1 -100.54(7) . .
Cu4 I3 Cu1 I1 -28.76(5) . .
N1 Cu1 Cu2 N2 -10.7(8) . 7_665
Cu3 Cu1 Cu2 N2 138.5(5) . 7_665
Cu4 Cu1 Cu2 N2 -148.0(5) . 7_665
I2 Cu1 Cu2 N2 65.7(5) . 7_665
I1 Cu1 Cu2 N2 -76.7(5) . 7_665
I3 Cu1 Cu2 N2 175.4(5) . 7_665
N1 Cu1 Cu2 Cu4 137.3(6) . .
Cu3 Cu1 Cu2 Cu4 -73.47(6) . .
I2 Cu1 Cu2 Cu4 -146.30(7) . .
I1 Cu1 Cu2 Cu4 71.28(5) . .
I3 Cu1 Cu2 Cu4 -36.64(6) . .
N1 Cu1 Cu2 Cu3 -149.2(6) . .
Cu4 Cu1 Cu2 Cu3 73.47(6) . .
I2 Cu1 Cu2 Cu3 -72.82(6) . .
I1 Cu1 Cu2 Cu3 144.76(7) . .
I3 Cu1 Cu2 Cu3 36.83(6) . .
N1 Cu1 Cu2 I4 174.7(6) . .
Cu3 Cu1 Cu2 I4 -36.09(6) . .
Cu4 Cu1 Cu2 I4 37.39(6) . .
I2 Cu1 Cu2 I4 -108.91(7) . .
I1 Cu1 Cu2 I4 108.67(7) . .
I3 Cu1 Cu2 I4 0.74(9) . .
N1 Cu1 Cu2 I1 66.0(6) . .
Cu3 Cu1 Cu2 I1 -144.76(7) . .
Cu4 Cu1 Cu2 I1 -71.28(5) . .
I2 Cu1 Cu2 I1 142.42(6) . .
I3 Cu1 Cu2 I1 -107.93(6) . .
N1 Cu1 Cu2 I2 -76.4(6) . .
Cu3 Cu1 Cu2 I2 72.82(6) . .
Cu4 Cu1 Cu2 I2 146.30(7) . .
I1 Cu1 Cu2 I2 -142.42(6) . .
I3 Cu1 Cu2 I2 109.66(7) . .
Cu3 I4 Cu2 N2 -141.2(3) . 7_665
Cu4 I4 Cu2 N2 146.8(3) . 7_665
Cu3 I4 Cu2 Cu4 71.97(6) . .
Cu4 I4 Cu2 Cu3 -71.97(6) . .
Cu3 I4 Cu2 Cu1 35.34(7) . .
Cu4 I4 Cu2 Cu1 -36.63(6) . .
Cu3 I4 Cu2 I1 101.88(7) . .
Cu4 I4 Cu2 I1 29.91(5) . .
Cu3 I4 Cu2 I2 -29.64(6) . .
Cu4 I4 Cu2 I2 -101.61(7) . .
Cu4 I1 Cu2 N2 -147.7(3) . 7_665
Cu1 I1 Cu2 N2 142.2(3) . 7_665
Cu1 I1 Cu2 Cu4 -70.16(6) . .
Cu4 I1 Cu2 Cu3 37.70(7) . .
Cu1 I1 Cu2 Cu3 -32.47(7) . .
Cu4 I1 Cu2 Cu1 70.16(6) . .
Cu4 I1 Cu2 I4 -30.27(6) . .
Cu1 I1 Cu2 I4 -100.43(7) . .
Cu4 I1 Cu2 I2 104.08(6) . .
Cu1 I1 Cu2 I2 33.92(5) . .
Cu1 I2 Cu2 N2 -145.7(3) . 7_665
Cu3 I2 Cu2 N2 144.4(3) . 7_665
Cu1 I2 Cu2 Cu4 31.18(6) . .
Cu3 I2 Cu2 Cu4 -38.77(6) . .
Cu1 I2 Cu2 Cu3 69.95(6) . .
Cu3 I2 Cu2 Cu1 -69.95(6) . .
Cu1 I2 Cu2 I4 99.62(7) . .
Cu3 I2 Cu2 I4 29.68(6) . .
Cu1 I2 Cu2 I1 -34.49(5) . .
Cu3 I2 Cu2 I1 -104.44(6) . .
N2 Cu2 Cu3 N3 3.5(8) 7_665 3_456
Cu4 Cu2 Cu3 N3 -148.0(6) . 3_456
Cu1 Cu2 Cu3 N3 142.1(6) . 3_456
I4 Cu2 Cu3 N3 -76.6(6) . 3_456
I1 Cu2 Cu3 N3 174.9(6) . 3_456
I2 Cu2 Cu3 N3 73.1(6) . 3_456
N2 Cu2 Cu3 Cu1 -138.7(5) 7_665 .
Cu4 Cu2 Cu3 Cu1 69.87(6) . .
I4 Cu2 Cu3 Cu1 141.27(7) . .
I1 Cu2 Cu3 Cu1 32.79(7) . .
I2 Cu2 Cu3 Cu1 -69.03(5) . .
N2 Cu2 Cu3 Cu4 151.4(5) 7_665 .
Cu1 Cu2 Cu3 Cu4 -69.87(6) . .
I4 Cu2 Cu3 Cu4 71.40(5) . .
I1 Cu2 Cu3 Cu4 -37.09(6) . .
I2 Cu2 Cu3 Cu4 -138.90(7) . .
N2 Cu2 Cu3 I3 -177.1(5) 7_665 .
Cu4 Cu2 Cu3 I3 31.49(7) . .
Cu1 Cu2 Cu3 I3 -38.38(6) . .
I4 Cu2 Cu3 I3 102.89(7) . .
I1 Cu2 Cu3 I3 -5.59(10) . .
I2 Cu2 Cu3 I3 -107.41(7) . .
N2 Cu2 Cu3 I4 80.0(5) 7_665 .
Cu4 Cu2 Cu3 I4 -71.40(5) . .
Cu1 Cu2 Cu3 I4 -141.27(7) . .
I1 Cu2 Cu3 I4 -108.48(7) . .
I2 Cu2 Cu3 I4 149.70(6) . .
N2 Cu2 Cu3 I2 -69.7(5) 7_665 .
Cu4 Cu2 Cu3 I2 138.90(7) . .
Cu1 Cu2 Cu3 I2 69.03(5) . .
I4 Cu2 Cu3 I2 -149.70(6) . .
I1 Cu2 Cu3 I2 101.82(7) . .
N1 Cu1 Cu3 N3 11.9(8) . 3_456
Cu4 Cu1 Cu3 N3 151.3(5) . 3_456
I2 Cu1 Cu3 N3 -68.4(5) . 3_456
Cu2 Cu1 Cu3 N3 -140.2(5) . 3_456
I1 Cu1 Cu3 N3 -172.5(5) . 3_456
I3 Cu1 Cu3 N3 80.9(5) . 3_456
N1 Cu1 Cu3 Cu2 152.1(5) . .
Cu4 Cu1 Cu3 Cu2 -68.50(6) . .
I2 Cu1 Cu3 Cu2 71.86(6) . .
I1 Cu1 Cu3 Cu2 -32.24(6) . .
I3 Cu1 Cu3 Cu2 -138.89(7) . .
N1 Cu1 Cu3 Cu4 -139.4(5) . .
I2 Cu1 Cu3 Cu4 140.35(6) . .
Cu2 Cu1 Cu3 Cu4 68.50(6) . .
I1 Cu1 Cu3 Cu4 36.26(6) . .
I3 Cu1 Cu3 Cu4 -70.39(5) . .
N1 Cu1 Cu3 I3 -69.0(5) . .
Cu4 Cu1 Cu3 I3 70.39(5) . .
I2 Cu1 Cu3 I3 -149.26(6) . .
Cu2 Cu1 Cu3 I3 138.89(7) . .
I1 Cu1 Cu3 I3 106.65(6) . .
N1 Cu1 Cu3 I4 -171.9(5) . .
Cu4 Cu1 Cu3 I4 -32.54(6) . .
I2 Cu1 Cu3 I4 107.81(7) . .
Cu2 Cu1 Cu3 I4 35.95(6) . .
I1 Cu1 Cu3 I4 3.72(9) . .
I3 Cu1 Cu3 I4 -102.93(7) . .
N1 Cu1 Cu3 I2 80.3(5) . .
Cu4 Cu1 Cu3 I2 -140.35(6) . .
Cu2 Cu1 Cu3 I2 -71.86(6) . .
I1 Cu1 Cu3 I2 -104.09(6) . .
I3 Cu1 Cu3 I2 149.26(6) . .
Cu4 I3 Cu3 N3 148.7(4) . 3_456
Cu1 I3 Cu3 N3 -142.0(4) . 3_456
Cu4 I3 Cu3 Cu2 -30.92(6) . .
Cu1 I3 Cu3 Cu2 38.31(7) . .
Cu4 I3 Cu3 Cu1 -69.23(6) . .
Cu1 I3 Cu3 Cu4 69.23(6) . .
Cu4 I3 Cu3 I4 34.72(5) . .
Cu1 I3 Cu3 I4 103.94(7) . .
Cu4 I3 Cu3 I2 -98.30(7) . .
Cu1 I3 Cu3 I2 -29.07(6) . .
Cu2 I4 Cu3 N3 141.4(3) . 3_456
Cu4 I4 Cu3 N3 -150.1(3) . 3_456
Cu4 I4 Cu3 Cu2 68.48(5) . .
Cu2 I4 Cu3 Cu1 -36.28(6) . .
Cu4 I4 Cu3 Cu1 32.20(6) . .
Cu2 I4 Cu3 Cu4 -68.48(5) . .
Cu2 I4 Cu3 I3 -103.12(7) . .
Cu4 I4 Cu3 I3 -34.64(5) . .
Cu2 I4 Cu3 I2 29.45(6) . .
Cu4 I4 Cu3 I2 97.93(7) . .
Cu1 I2 Cu3 N3 145.5(3) . 3_456
Cu2 I2 Cu3 N3 -142.6(3) . 3_456
Cu1 I2 Cu3 Cu2 -71.92(6) . .
Cu2 I2 Cu3 Cu1 71.92(6) . .
Cu1 I2 Cu3 Cu4 -35.53(6) . .
Cu2 I2 Cu3 Cu4 36.39(6) . .
Cu1 I2 Cu3 I3 29.70(6) . .
Cu2 I2 Cu3 I3 101.62(7) . .
Cu1 I2 Cu3 I4 -101.12(7) . .
Cu2 I2 Cu3 I4 -29.21(6) . .
N2 Cu2 Cu4 N4 -3.9(7) 7_665 2_554
Cu3 Cu2 Cu4 N4 143.5(4) . 2_554
Cu1 Cu2 Cu4 N4 -147.3(4) . 2_554
I4 Cu2 Cu4 N4 72.7(4) . 2_554
I1 Cu2 Cu4 N4 -76.4(4) . 2_554
I2 Cu2 Cu4 N4 -178.1(4) . 2_554
N2 Cu2 Cu4 Cu1 143.4(5) 7_665 .
Cu3 Cu2 Cu4 Cu1 -69.22(7) . .
I4 Cu2 Cu4 Cu1 -140.02(7) . .
I1 Cu2 Cu4 Cu1 70.90(5) . .
I2 Cu2 Cu4 Cu1 -30.83(6) . .
N2 Cu2 Cu4 I1 72.5(5) 7_665 .
Cu3 Cu2 Cu4 I1 -140.13(7) . .
Cu1 Cu2 Cu4 I1 -70.90(5) . .
I4 Cu2 Cu4 I1 149.08(6) . .
I2 Cu2 Cu4 I1 -101.73(7) . .
N2 Cu2 Cu4 Cu3 -147.4(5) 7_665 .
Cu1 Cu2 Cu4 Cu3 69.22(7) . .
I4 Cu2 Cu4 Cu3 -70.79(5) . .
I1 Cu2 Cu4 Cu3 140.13(7) . .
I2 Cu2 Cu4 Cu3 38.40(6) . .
N2 Cu2 Cu4 I3 -178.7(5) 7_665 .
Cu3 Cu2 Cu4 I3 -31.30(6) . .
Cu1 Cu2 Cu4 I3 37.93(6) . .
I4 Cu2 Cu4 I3 -102.09(6) . .
I1 Cu2 Cu4 I3 108.83(6) . .
I2 Cu2 Cu4 I3 7.10(9) . .
N2 Cu2 Cu4 I4 -76.6(5) 7_665 .
Cu3 Cu2 Cu4 I4 70.79(5) . .
Cu1 Cu2 Cu4 I4 140.02(7) . .
I1 Cu2 Cu4 I4 -149.08(6) . .
I2 Cu2 Cu4 I4 109.19(7) . .
N1 Cu1 Cu4 N4 1.4(7) . 2_554
Cu3 Cu1 Cu4 N4 -143.2(5) . 2_554
I2 Cu1 Cu4 N4 179.5(5) . 2_554
Cu2 Cu1 Cu4 N4 147.9(5) . 2_554
I1 Cu1 Cu4 N4 76.6(5) . 2_554
I3 Cu1 Cu4 N4 -72.9(5) . 2_554
N1 Cu1 Cu4 Cu2 -146.5(5) . .
Cu3 Cu1 Cu4 Cu2 68.85(6) . .
I2 Cu1 Cu4 Cu2 31.58(6) . .
I1 Cu1 Cu4 Cu2 -71.36(5) . .
I3 Cu1 Cu4 Cu2 139.14(7) . .
N1 Cu1 Cu4 I1 -75.2(5) . .
Cu3 Cu1 Cu4 I1 140.20(6) . .
I2 Cu1 Cu4 I1 102.94(7) . .
Cu2 Cu1 Cu4 I1 71.36(5) . .
I3 Cu1 Cu4 I1 -149.51(6) . .
N1 Cu1 Cu4 Cu3 144.6(5) . .
I2 Cu1 Cu4 Cu3 -37.26(6) . .
Cu2 Cu1 Cu4 Cu3 -68.85(6) . .
I1 Cu1 Cu4 Cu3 -140.20(6) . .
I3 Cu1 Cu4 Cu3 70.29(5) . .
N1 Cu1 Cu4 I3 74.3(5) . .
Cu3 Cu1 Cu4 I3 -70.29(5) . .
I2 Cu1 Cu4 I3 -107.56(7) . .
Cu2 Cu1 Cu4 I3 -139.14(7) . .
I1 Cu1 Cu4 I3 149.51(6) . .
N1 Cu1 Cu4 I4 176.7(5) . .
Cu3 Cu1 Cu4 I4 32.11(6) . .
I2 Cu1 Cu4 I4 -5.15(9) . .
Cu2 Cu1 Cu4 I4 -36.73(6) . .
I1 Cu1 Cu4 I4 -108.09(6) . .
I3 Cu1 Cu4 I4 102.41(6) . .
Cu2 I1 Cu4 N4 144.8(3) . 2_554
Cu1 I1 Cu4 N4 -144.1(3) . 2_554
Cu1 I1 Cu4 Cu2 71.11(6) . .
Cu2 I1 Cu4 Cu1 -71.11(6) . .
Cu2 I1 Cu4 Cu3 -35.54(6) . .
Cu1 I1 Cu4 Cu3 35.57(6) . .
Cu2 I1 Cu4 I3 -100.77(7) . .
Cu1 I1 Cu4 I3 -29.66(5) . .
Cu2 I1 Cu4 I4 29.62(6) . .
Cu1 I1 Cu4 I4 100.73(7) . .
N3 Cu3 Cu4 N4 -3.5(8) 3_456 2_554
Cu2 Cu3 Cu4 N4 -143.9(5) . 2_554
Cu1 Cu3 Cu4 N4 142.9(5) . 2_554
I3 Cu3 Cu4 N4 70.2(5) . 2_554
I4 Cu3 Cu4 N4 -72.2(5) . 2_554
I2 Cu3 Cu4 N4 178.5(5) . 2_554
N3 Cu3 Cu4 Cu2 140.5(7) 3_456 .
Cu1 Cu3 Cu4 Cu2 -73.19(6) . .
I3 Cu3 Cu4 Cu2 -145.89(7) . .
I4 Cu3 Cu4 Cu2 71.75(5) . .
I2 Cu3 Cu4 Cu2 -37.60(6) . .
N3 Cu3 Cu4 Cu1 -146.4(6) 3_456 .
Cu2 Cu3 Cu4 Cu1 73.19(6) . .
I3 Cu3 Cu4 Cu1 -72.70(5) . .
I4 Cu3 Cu4 Cu1 144.94(6) . .
I2 Cu3 Cu4 Cu1 35.59(6) . .
N3 Cu3 Cu4 I1 177.1(6) 3_456 .
Cu2 Cu3 Cu4 I1 36.69(6) . .
Cu1 Cu3 Cu4 I1 -36.50(6) . .
I3 Cu3 Cu4 I1 -109.20(6) . .
I4 Cu3 Cu4 I1 108.44(6) . .
I2 Cu3 Cu4 I1 -0.91(8) . .
N3 Cu3 Cu4 I3 -73.7(6) 3_456 .
Cu2 Cu3 Cu4 I3 145.89(7) . .
Cu1 Cu3 Cu4 I3 72.70(5) . .
I4 Cu3 Cu4 I3 -142.36(5) . .
I2 Cu3 Cu4 I3 108.29(7) . .
N3 Cu3 Cu4 I4 68.7(6) 3_456 .
Cu2 Cu3 Cu4 I4 -71.75(5) . .
Cu1 Cu3 Cu4 I4 -144.94(6) . .
I3 Cu3 Cu4 I4 142.36(5) . .
I2 Cu3 Cu4 I4 -109.35(6) . .
Cu3 I3 Cu4 N4 -146.1(3) . 2_554
Cu1 I3 Cu4 N4 145.1(3) . 2_554
Cu3 I3 Cu4 Cu2 30.87(6) . .
Cu1 I3 Cu4 Cu2 -37.91(6) . .
Cu3 I3 Cu4 Cu1 68.78(6) . .
Cu3 I3 Cu4 I1 98.39(7) . .
Cu1 I3 Cu4 I1 29.61(6) . .
Cu1 I3 Cu4 Cu3 -68.78(6) . .
Cu3 I3 Cu4 I4 -34.31(5) . .
Cu1 I3 Cu4 I4 -103.09(6) . .
Cu2 I4 Cu4 N4 -145.7(3) . 2_554
Cu3 I4 Cu4 N4 145.4(3) . 2_554
Cu3 I4 Cu4 Cu2 -68.82(6) . .
Cu2 I4 Cu4 Cu1 37.07(6) . .
Cu3 I4 Cu4 Cu1 -31.75(6) . .
Cu2 I4 Cu4 I1 -29.92(6) . .
Cu3 I4 Cu4 I1 -98.74(7) . .
Cu2 I4 Cu4 Cu3 68.82(6) . .
Cu2 I4 Cu4 I3 103.11(7) . .
Cu3 I4 Cu4 I3 34.30(5) . .
Cu7 I6 Cu5 N5 143.3(3) 8_565 .
Cu6 I6 Cu5 N5 -147.3(3) 2_554 .
Cu6 I6 Cu5 Cu7 69.43(6) 2_554 8_565
Cu7 I6 Cu5 Cu8 -34.95(6) 8_565 4_655
Cu6 I6 Cu5 Cu8 34.48(6) 2_554 4_655
Cu7 I6 Cu5 Cu6 -69.43(6) 8_565 2_554
Cu7 I6 Cu5 I5 -101.60(7) 8_565 .
Cu6 I6 Cu5 I5 -32.17(5) 2_554 .
Cu7 I6 Cu5 I8 32.48(6) 8_565 .
Cu6 I6 Cu5 I8 101.90(7) 2_554 .
Cu6 I5 Cu5 N5 152.2(3) 2_554 .
Cu8 I5 Cu5 N5 -138.2(3) 4_655 .
Cu6 I5 Cu5 Cu7 -32.42(6) 2_554 8_565
Cu8 I5 Cu5 Cu7 37.15(6) 4_655 8_565
Cu6 I5 Cu5 Cu8 -69.57(6) 2_554 4_655
Cu8 I5 Cu5 Cu6 69.57(5) 4_655 2_554
Cu6 I5 Cu5 I6 34.02(5) 2_554 .
Cu8 I5 Cu5 I6 103.59(7) 4_655 .
Cu6 I5 Cu5 I8 -98.78(7) 2_554 .
Cu8 I5 Cu5 I8 -29.21(5) 4_655 .
Cu7 I8 Cu5 N5 -148.3(2) 8_565 .
Cu8 I8 Cu5 N5 139.4(2) 4_655 .
Cu8 I8 Cu5 Cu7 -72.30(6) 4_655 8_565
Cu7 I8 Cu5 Cu8 72.30(6) 8_565 4_655
Cu7 I8 Cu5 Cu6 36.95(6) 8_565 2_554
Cu8 I8 Cu5 Cu6 -35.35(6) 4_655 2_554
Cu7 I8 Cu5 I6 -32.56(6) 8_565 .
Cu8 I8 Cu5 I6 -104.86(7) 4_655 .
Cu7 I8 Cu5 I5 101.15(7) 8_565 .
Cu8 I8 Cu5 I5 28.85(5) 4_655 .
Cu8 I7 Cu6 N6 -155.1(4) 3_456 .
Cu7 I7 Cu6 N6 133.9(4) 7_655 .
Cu7 I7 Cu6 Cu8 -70.92(5) 7_655 3_456
Cu8 I7 Cu6 Cu7 70.92(5) 3_456 7_655
Cu8 I7 Cu6 Cu5 36.42(6) 3_456 2
Cu7 I7 Cu6 Cu5 -34.50(6) 7_655 2
Cu8 I7 Cu6 I5 -31.48(6) 3_456 2
Cu7 I7 Cu6 I5 -102.41(7) 7_655 2
Cu8 I7 Cu6 I6 99.80(7) 3_456 2
Cu7 I7 Cu6 I6 28.88(5) 7_655 2
O18 Pr3 O1 C6 -34(2) . .
O3 Pr3 O1 C6 -138.1(17) . .
O12 Pr3 O1 C6 64.6(19) . .
O24 Pr3 O1 C6 -89.4(19) . .
O25 Pr3 O1 C6 -172(2) . .
O26 Pr3 O1 C6 136(2) . .
O27 Pr3 O1 C6 90(2) . .
O19 Pr3 O1 C6 -11.1(18) . .
N9 Pr3 O1 C6 -24(2) . .
O13 Pr2 O2 C6 120(2) . .
O11 Pr2 O2 C6 -97(2) . .
O20 Pr2 O2 C6 -145(2) . .
O23 Pr2 O2 C6 163(2) . .
O7 Pr2 O2 C6 -30(3) . .
O19 Pr2 O2 C6 -17(2) . .
O9 Pr2 O2 C6 45(2) . .
O10 Pr2 O2 C6 82(2) . .
C30 Pr2 O2 C6 61(2) . .
Pr1 Pr2 O2 C6 24(3) . .
O18 Pr3 O3 C12 27.3(15) . .
O1 Pr3 O3 C12 153.6(15) . .
O12 Pr3 O3 C12 -64.5(17) . .
O24 Pr3 O3 C12 105.5(16) . .
O25 Pr3 O3 C12 -173.2(18) . .
O26 Pr3 O3 C12 -116.5(17) . .
O27 Pr3 O3 C12 -52.8(16) . .
O19 Pr3 O3 C12 42.1(17) . .
N9 Pr3 O3 C12 37.6(16) . .
O16 Pr4 O4 C12 -139.6(16) . .
O6 Pr4 O4 C12 82.0(18) . .
O18 Pr4 O4 C12 -11.9(16) . .
O29 Pr4 O4 C12 130.2(18) . .
O31 Pr4 O4 C12 -94.5(17) . .
O30 Pr4 O4 C12 -143.1(18) . .
O28 Pr4 O4 C12 65.3(17) . .
O17 Pr4 O4 C12 -24.8(18) . .
N9 Pr4 O4 C12 -20.3(17) . .
O15 Pr1 O5 C18 -98.6(16) . .
O9 Pr1 O5 C18 -17.3(17) . .
O14 Pr1 O5 C18 119.0(15) . .
O22 Pr1 O5 C18 172.0(16) . .
O17 Pr1 O5 C18 -18.7(15) . .
O8 Pr1 O5 C18 88.9(16) . .
O21 Pr1 O5 C18 -139.8(15) . .
O7 Pr1 O5 C18 47.2(16) . .
C24 Pr1 O5 C18 67.8(16) . .
Pr2 Pr1 O5 C18 28.3(16) . .
O4 Pr4 O6 C18 -167.2(16) . .
O16 Pr4 O6 C18 40.3(18) . .
O18 Pr4 O6 C18 -84.9(19) . .
O29 Pr4 O6 C18 143(2) . .
O31 Pr4 O6 C18 7(2) . .
O30 Pr4 O6 C18 80.1(19) . .
O28 Pr4 O6 C18 -150(2) . .
O17 Pr4 O6 C18 -42.7(18) . .
N9 Pr4 O6 C18 -62.5(18) . .
O13 Pr2 O7 C24 51.3(11) . .
O11 Pr2 O7 C24 -88.6(11) . .
O20 Pr2 O7 C24 -22.9(11) . .
O2 Pr2 O7 C24 -149.6(11) . .
O23 Pr2 O7 C24 8.8(12) . .
O19 Pr2 O7 C24 -163.2(11) . .
O9 Pr2 O7 C24 125.8(11) . .
O10 Pr2 O7 C24 116.8(11) . .
C30 Pr2 O7 C24 123.9(11) . .
Pr1 Pr2 O7 C24 119.4(11) . .
O13 Pr2 O7 Pr1 -68.0(3) . .
O11 Pr2 O7 Pr1 152.1(3) . .
O20 Pr2 O7 Pr1 -142.2(3) . .
O2 Pr2 O7 Pr1 91.1(5) . .
O23 Pr2 O7 Pr1 -110.5(4) . .
O19 Pr2 O7 Pr1 77.4(2) . .
O9 Pr2 O7 Pr1 6.48(19) . .
O10 Pr2 O7 Pr1 -2.6(4) . .
C30 Pr2 O7 Pr1 4.5(3) . .
O15 Pr1 O7 C24 124.2(6) . .
O9 Pr1 O7 C24 -159.5(5) . .
O5 Pr1 O7 C24 54.0(5) . .
O14 Pr1 O7 C24 -78.6(5) . .
O22 Pr1 O7 C24 -19.8(6) . .
O17 Pr1 O7 C24 125.0(5) . .
O8 Pr1 O7 C24 0.2(5) . .
O21 Pr1 O7 C24 -118.5(6) . .
Pr2 Pr1 O7 C24 -152.6(6) . .
O15 Pr1 O7 Pr2 -83.2(5) . .
O9 Pr1 O7 Pr2 -6.9(2) . .
O5 Pr1 O7 Pr2 -153.3(3) . .
O14 Pr1 O7 Pr2 74.1(3) . .
O22 Pr1 O7 Pr2 132.8(3) . .
O17 Pr1 O7 Pr2 -82.4(2) . .
O8 Pr1 O7 Pr2 152.9(4) . .
O21 Pr1 O7 Pr2 34.2(4) . .
C24 Pr1 O7 Pr2 152.6(6) . .
O15 Pr1 O8 C24 -131.6(6) . .
O9 Pr1 O8 C24 21.3(6) . .
O5 Pr1 O8 C24 -120.2(6) . .
O14 Pr1 O8 C24 82.9(6) . .
O22 Pr1 O8 C24 163.1(6) . .
O17 Pr1 O8 C24 -51.2(6) . .
O21 Pr1 O8 C24 115.2(6) . .
O7 Pr1 O8 C24 -0.2(5) . .
Pr2 Pr1 O8 C24 15.2(6) . .
O15 Pr1 O9 C30 -54.4(14) . .
O5 Pr1 O9 C30 -127.8(13) . .
O14 Pr1 O9 C30 83.9(14) . .
O22 Pr1 O9 C30 37.8(15) . .
O17 Pr1 O9 C30 -126.4(14) . .
O8 Pr1 O9 C30 142.5(13) . .
O21 Pr1 O9 C30 9.6(13) . .
O7 Pr1 O9 C30 159.8(14) . .
C24 Pr1 O9 C30 151.2(14) . .
Pr2 Pr1 O9 C30 153.0(15) . .
O15 Pr1 O9 Pr2 152.6(3) . .
O5 Pr1 O9 Pr2 79.1(4) . .
O14 Pr1 O9 Pr2 -69.1(3) . .
O22 Pr1 O9 Pr2 -115.2(3) . .
O17 Pr1 O9 Pr2 80.6(2) . .
O8 Pr1 O9 Pr2 -10.5(3) . .
O21 Pr1 O9 Pr2 -143.5(3) . .
O7 Pr1 O9 Pr2 6.80(19) . .
C24 Pr1 O9 Pr2 -1.9(3) . .
O13 Pr2 O9 C30 -93.7(6) . .
O11 Pr2 O9 C30 117.3(6) . .
O20 Pr2 O9 C30 -127.7(6) . .
O2 Pr2 O9 C30 40.2(6) . .
O23 Pr2 O9 C30 -34.6(6) . .
O7 Pr2 O9 C30 -175.6(6) . .
O19 Pr2 O9 C30 107.3(6) . .
O10 Pr2 O9 C30 -5.6(6) . .
Pr1 Pr2 O9 C30 -168.3(6) . .
O13 Pr2 O9 Pr1 74.7(3) . .
O11 Pr2 O9 Pr1 -74.4(4) . .
O20 Pr2 O9 Pr1 40.6(4) . .
O2 Pr2 O9 Pr1 -151.5(3) . .
O23 Pr2 O9 Pr1 133.8(3) . .
O7 Pr2 O9 Pr1 -7.3(2) . .
O19 Pr2 O9 Pr1 -84.4(3) . .
O10 Pr2 O9 Pr1 162.7(4) . .
C30 Pr2 O9 Pr1 168.3(6) . .
O13 Pr2 O10 C30 82.7(8) . .
O11 Pr2 O10 C30 -121.6(8) . .
O20 Pr2 O10 C30 125.8(7) . .
O2 Pr2 O10 C30 -124.3(8) . .
O23 Pr2 O10 C30 160.8(8) . .
O7 Pr2 O10 C30 17.2(8) . .
O19 Pr2 O10 C30 -51.6(7) . .
O9 Pr2 O10 C30 6.1(6) . .
Pr1 Pr2 O10 C30 15.6(7) . .
O13 Pr2 O11 C36 168.7(10) . .
O20 Pr2 O11 C36 163.7(12) . .
O2 Pr2 O11 C36 28.6(11) . .
O23 Pr2 O11 C36 97.2(12) . .
O7 Pr2 O11 C36 -119.7(11) . .
O19 Pr2 O11 C36 -49.5(11) . .
O9 Pr2 O11 C36 -58.9(13) . .
O10 Pr2 O11 C36 26.0(13) . .
C30 Pr2 O11 C36 -13.1(14) . .
Pr1 Pr2 O11 C36 -99.0(11) . .
O18 Pr3 O12 C36 83.7(14) . .
O1 Pr3 O12 C36 -41.9(13) . .
O3 Pr3 O12 C36 164.6(12) . .
O24 Pr3 O12 C36 0.1(16) . .
O25 Pr3 O12 C36 -101.0(14) . .
O26 Pr3 O12 C36 -140.4(15) . .
O27 Pr3 O12 C36 152.9(14) . .
O19 Pr3 O12 C36 42.1(13) . .
N9 Pr3 O12 C36 60.8(14) . .
O11 Pr2 O13 C42 106.8(11) . .
O20 Pr2 O13 C42 111.6(12) . .
O2 Pr2 O13 C42 -133.4(11) . .
O23 Pr2 O13 C42 -175.2(12) . .
O7 Pr2 O13 C42 29.7(11) . .
O19 Pr2 O13 C42 -17.8(13) . .
O9 Pr2 O13 C42 -44.6(11) . .
O10 Pr2 O13 C42 -97.1(12) . .
C30 Pr2 O13 C42 -72.1(12) . .
Pr1 Pr2 O13 C42 -9.1(11) . .
O15 Pr1 O14 C42 109.1(12) . .
O9 Pr1 O14 C42 22.2(11) . .
O5 Pr1 O14 C42 -133.5(11) . .
O22 Pr1 O14 C42 174.7(12) . .
O17 Pr1 O14 C42 -19.7(13) . .
O8 Pr1 O14 C42 -104.0(12) . .
O21 Pr1 O14 C42 99.4(12) . .
O7 Pr1 O14 C42 -51.3(11) . .
C24 Pr1 O14 C42 -78.0(12) . .
Pr2 Pr1 O14 C42 -14.2(11) . .
O9 Pr1 O15 C48 -134.1(9) . .
O5 Pr1 O15 C48 10.7(9) . .
O14 Pr1 O15 C48 147.6(8) . .
O22 Pr1 O15 C48 84.6(9) . .
O17 Pr1 O15 C48 -67.2(9) . .
O8 Pr1 O15 C48 21.7(11) . .
O21 Pr1 O15 C48 157.5(10) . .
O7 Pr1 O15 C48 -66.5(10) . .
C24 Pr1 O15 C48 -18.5(12) . .
Pr2 Pr1 O15 C48 -113.9(9) . .
O4 Pr4 O16 C48 147.4(13) . .
O6 Pr4 O16 C48 -59.1(14) . .
O18 Pr4 O16 C48 39.5(16) . .
O29 Pr4 O16 C48 -129.8(15) . .
O31 Pr4 O16 C48 101.6(15) . .
O30 Pr4 O16 C48 151.0(16) . .
O28 Pr4 O16 C48 -76.2(16) . .
O17 Pr4 O16 C48 17.4(14) . .
N9 Pr4 O16 C48 29.7(15) . .
O15 Pr1 O17 N9 -137.8(10) . .
O9 Pr1 O17 N9 -33.2(10) . .
O5 Pr1 O17 N9 145.9(10) . .
O14 Pr1 O17 N9 10.3(11) . .
O22 Pr1 O17 N9 164.6(9) . .
O8 Pr1 O17 N9 82.2(10) . .
O21 Pr1 O17 N9 -86.3(10) . .
O7 Pr1 O17 N9 42.7(10) . .
C24 Pr1 O17 N9 63.4(10) . .
Pr2 Pr1 O17 N9 4.9(9) . .
O15 Pr1 O17 Pr4 38.6(4) . .
O9 Pr1 O17 Pr4 143.2(4) . .
O5 Pr1 O17 Pr4 -37.7(3) . .
O14 Pr1 O17 Pr4 -173.3(3) . .
O22 Pr1 O17 Pr4 -19.0(6) . .
O8 Pr1 O17 Pr4 -101.3(3) . .
O21 Pr1 O17 Pr4 90.1(4) . .
O7 Pr1 O17 Pr4 -140.9(4) . .
C24 Pr1 O17 Pr4 -120.2(4) . .
Pr2 Pr1 O17 Pr4 -178.7(4) . .
O4 Pr4 O17 N9 10.3(7) . .
O16 Pr4 O17 N9 151.5(6) . .
O6 Pr4 O17 N9 -129.0(7) . .
O18 Pr4 O17 N9 -5.7(6) . .
O29 Pr4 O17 N9 -118.9(10) . .
O31 Pr4 O17 N9 77.1(6) . .
O30 Pr4 O17 N9 98.0(8) . .
O28 Pr4 O17 N9 -64.4(7) . .
O4 Pr4 O17 Pr1 -167.3(4) . .
O16 Pr4 O17 Pr1 -26.1(4) . .
O6 Pr4 O17 Pr1 53.4(5) . .
O18 Pr4 O17 Pr1 176.7(5) . .
O29 Pr4 O17 Pr1 63.5(9) . .
O31 Pr4 O17 Pr1 -100.5(4) . .
O30 Pr4 O17 Pr1 -79.6(6) . .
O28 Pr4 O17 Pr1 118.0(5) . .
N9 Pr4 O17 Pr1 -177.6(8) . .
O1 Pr3 O18 N9 21.6(10) . .
O3 Pr3 O18 N9 156.0(9) . .
O12 Pr3 O18 N9 -63.0(9) . .
O24 Pr3 O18 N9 76.6(8) . .
O25 Pr3 O18 N9 123.9(11) . .
O26 Pr3 O18 N9 -143.5(10) . .
O27 Pr3 O18 N9 -129.0(9) . .
O19 Pr3 O18 N9 -7.8(7) . .
O1 Pr3 O18 Pr4 -117.4(9) . .
O3 Pr3 O18 Pr4 17.0(9) . .
O12 Pr3 O18 Pr4 158.0(9) . .
O24 Pr3 O18 Pr4 -62.4(10) . .
O25 Pr3 O18 Pr4 -15.1(14) . .
O26 Pr3 O18 Pr4 77.5(13) . .
O27 Pr3 O18 Pr4 91.9(10) . .
O19 Pr3 O18 Pr4 -146.8(12) . .
N9 Pr3 O18 Pr4 -139.0(16) . .
O4 Pr4 O18 N9 -160.5(9) . .
O16 Pr4 O18 N9 -22.7(10) . .
O6 Pr4 O18 N9 62.1(9) . .
O29 Pr4 O18 N9 142.5(9) . .
O31 Pr4 O18 N9 -82.2(8) . .
O30 Pr4 O18 N9 -105.4(9) . .
O28 Pr4 O18 N9 124.3(9) . .
O17 Pr4 O18 N9 5.7(7) . .
O4 Pr4 O18 Pr3 -21.3(9) . .
O16 Pr4 O18 Pr3 116.5(9) . .
O6 Pr4 O18 Pr3 -158.8(9) . .
O29 Pr4 O18 Pr3 -78.3(12) . .
O31 Pr4 O18 Pr3 57.0(9) . .
O30 Pr4 O18 Pr3 33.7(11) . .
O28 Pr4 O18 Pr3 -96.5(10) . .
O17 Pr4 O18 Pr3 144.9(11) . .
N9 Pr4 O18 Pr3 139.2(16) . .
O13 Pr2 O19 N9 18.9(12) . .
O11 Pr2 O19 N9 -127.1(11) . .
O20 Pr2 O19 N9 -85.7(10) . .
O2 Pr2 O19 N9 157.7(11) . .
O23 Pr2 O19 N9 158.1(10) . .
O7 Pr2 O19 N9 -30.4(10) . .
O9 Pr2 O19 N9 46.6(10) . .
O10 Pr2 O19 N9 92.0(10) . .
C30 Pr2 O19 N9 72.7(10) . .
Pr1 Pr2 O19 N9 10.3(10) . .
O13 Pr2 O19 Pr3 -168.2(3) . .
O11 Pr2 O19 Pr3 45.8(4) . .
O20 Pr2 O19 Pr3 87.2(4) . .
O2 Pr2 O19 Pr3 -29.5(4) . .
O23 Pr2 O19 Pr3 -29.0(6) . .
O7 Pr2 O19 Pr3 142.5(4) . .
O9 Pr2 O19 Pr3 -140.5(4) . .
O10 Pr2 O19 Pr3 -95.1(4) . .
C30 Pr2 O19 Pr3 -114.4(5) . .
Pr1 Pr2 O19 Pr3 -176.8(4) . .
O18 Pr3 O19 N9 7.8(7) . .
O1 Pr3 O19 N9 -148.8(7) . .
O3 Pr3 O19 N9 -10.5(8) . .
O12 Pr3 O19 N9 132.1(7) . .
O24 Pr3 O19 N9 -73.6(7) . .
O25 Pr3 O19 N9 -118.0(12) . .
O26 Pr3 O19 N9 127.7(13) . .
O27 Pr3 O19 N9 66.3(7) . .
O18 Pr3 O19 Pr2 -167.5(6) . .
O1 Pr3 O19 Pr2 35.8(5) . .
O3 Pr3 O19 Pr2 174.1(4) . .
O12 Pr3 O19 Pr2 -43.3(4) . .
O24 Pr3 O19 Pr2 111.0(5) . .
O25 Pr3 O19 Pr2 66.6(11) . .
O26 Pr3 O19 Pr2 -47.7(13) . .
O27 Pr3 O19 Pr2 -109.0(5) . .
N9 Pr3 O19 Pr2 -175.3(9) . .
O13 Pr2 O20 C49 -7.0(7) . .
O11 Pr2 O20 C49 169.6(8) . .
O2 Pr2 O20 C49 -139.5(7) . .
O23 Pr2 O20 C49 -87.6(8) . .
O7 Pr2 O20 C49 72.7(7) . .
O19 Pr2 O20 C49 125.3(7) . .
O9 Pr2 O20 C49 26.9(9) . .
O10 Pr2 O20 C49 -51.3(9) . .
C30 Pr2 O20 C49 -13.6(10) . .
Pr1 Pr2 O20 C49 49.1(8) . .
Cu3 Cu1 N1 C1 95.6(12) . .
Cu4 Cu1 N1 C1 -20.4(14) . .
I2 Cu1 N1 C1 161.4(10) . .
Cu2 Cu1 N1 C1 -135.0(9) . .
I1 Cu1 N1 C1 -80.2(11) . .
I3 Cu1 N1 C1 39.0(11) . .
Cu3 Cu1 N1 C5 -80.0(13) . .
Cu4 Cu1 N1 C5 164.0(10) . .
I2 Cu1 N1 C5 -14.2(12) . .
Cu2 Cu1 N1 C5 49.4(14) . .
I1 Cu1 N1 C5 104.2(11) . .
I3 Cu1 N1 C5 -136.6(11) . .
Cu7 Cu5 N5 C25 -132.0(8) 8_565 .
Cu8 Cu5 N5 C25 -19.9(12) 4_655 .
Cu6 Cu5 N5 C25 91.4(10) 2_554 .
I6 Cu5 N5 C25 162.6(9) . .
I5 Cu5 N5 C25 40.5(10) . .
I8 Cu5 N5 C25 -79.0(9) . .
Cu7 Cu5 N5 C29 51.8(12) 8_565 .
Cu8 Cu5 N5 C29 163.9(8) 4_655 .
Cu6 Cu5 N5 C29 -84.8(11) 2_554 .
I6 Cu5 N5 C29 -13.7(11) . .
I5 Cu5 N5 C29 -135.8(10) . .
I8 Cu5 N5 C29 104.8(10) . .
Cu8 Cu6 N6 C35 -99.8(13) 3_456 .
Cu7 Cu6 N6 C35 34.1(16) 7_655 .
Cu5 Cu6 N6 C35 127.5(12) 2 .
I5 Cu6 N6 C35 -163.4(12) 2 .
I7 Cu6 N6 C35 -36.0(14) . .
I6 Cu6 N6 C35 81.0(13) 2 .
Cu8 Cu6 N6 C31 82.3(15) 3_456 .
Cu7 Cu6 N6 C31 -143.9(10) 7_655 .
Cu5 Cu6 N6 C31 -50.4(14) 2 .
I5 Cu6 N6 C31 18.7(13) 2 .
I7 Cu6 N6 C31 146.1(11) . .
I6 Cu6 N6 C31 -96.9(12) 2 .
Cu5 Cu7 N7 C41 -116.3(9) 8_566 .
Cu6 Cu7 N7 C41 111.6(9) 7_665 .
I6 Cu7 N7 C41 -177.7(9) 8_566 .
I8 Cu7 N7 C41 -54.3(10) 8_566 .
Cu8 Cu7 N7 C41 10.5(12) 5_666 .
I7 Cu7 N7 C41 61.4(10) 7_665 .
Cu5 Cu7 N7 C37 65.2(11) 8_566 .
Cu6 Cu7 N7 C37 -67.0(11) 7_665 .
I6 Cu7 N7 C37 3.8(10) 8_566 .
I8 Cu7 N7 C37 127.2(9) 8_566 .
Cu8 Cu7 N7 C37 -168.1(7) 5_666 .
I7 Cu7 N7 C37 -117.1(9) 7_665 .
Cu6 Cu8 N8 C47 -54.2(12) 3_556 .
Cu5 Cu8 N8 C47 69.3(11) 4_655 .
Cu7 Cu8 N8 C47 172.7(8) 5_666 .
I5 Cu8 N8 C47 3.8(10) 4_655 .
I7 Cu8 N8 C47 -118.9(10) 3_556 .
I8 Cu8 N8 C47 124.4(10) 4_655 .
Cu6 Cu8 N8 C43 129.5(7) 3_556 .
Cu5 Cu8 N8 C43 -106.9(7) 4_655 .
Cu7 Cu8 N8 C43 -3.6(10) 5_666 .
I5 Cu8 N8 C43 -172.5(7) 4_655 .
I7 Cu8 N8 C43 64.8(7) 3_556 .
I8 Cu8 N8 C43 -51.9(7) 4_655 .
Pr2 O19 N9 O17 -11.1(18) . .
Pr3 O19 N9 O17 174.2(11) . .
Pr2 O19 N9 O18 162.1(8) . .
Pr3 O19 N9 O18 -12.6(11) . .
Pr2 O19 N9 Pr3 174.7(10) . .
Pr2 O19 N9 Pr4 -177(4) . .
Pr3 O19 N9 Pr4 8(5) . .
Pr1 O17 N9 O19 -0.1(18) . .
Pr4 O17 N9 O19 -177.4(11) . .
Pr1 O17 N9 O18 -173.4(8) . .
Pr4 O17 N9 O18 9.3(11) . .
Pr1 O17 N9 Pr3 155(3) . .
Pr4 O17 N9 Pr3 -23(3) . .
Pr1 O17 N9 Pr4 177.3(9) . .
Pr3 O18 N9 O19 14.4(13) . .
Pr4 O18 N9 O19 175.8(9) . .
Pr3 O18 N9 O17 -171.7(8) . .
Pr4 O18 N9 O17 -10.3(12) . .
Pr4 O18 N9 Pr3 161.4(8) . .
Pr3 O18 N9 Pr4 -161.4(8) . .
O18 Pr3 N9 O19 -165.9(12) . .
O1 Pr3 N9 O19 31.6(7) . .
O3 Pr3 N9 O19 171.0(6) . .
O12 Pr3 N9 O19 -45.6(6) . .
O24 Pr3 N9 O19 98.8(6) . .
O25 Pr3 N9 O19 101.6(10) . .
O26 Pr3 N9 O19 -98.4(11) . .
O27 Pr3 N9 O19 -117.0(7) . .
O18 Pr3 N9 O17 36(3) . .
O1 Pr3 N9 O17 -126(3) . .
O3 Pr3 N9 O17 13(3) . .
O12 Pr3 N9 O17 157(3) . .
O24 Pr3 N9 O17 -59(3) . .
O25 Pr3 N9 O17 -56(4) . .
O26 Pr3 N9 O17 104(3) . .
O27 Pr3 N9 O17 85(3) . .
O19 Pr3 N9 O17 -158(4) . .
O1 Pr3 N9 O18 -162.5(9) . .
O3 Pr3 N9 O18 -23.1(9) . .
O12 Pr3 N9 O18 120.3(9) . .
O24 Pr3 N9 O18 -95.3(9) . .
O25 Pr3 N9 O18 -92.5(11) . .
O26 Pr3 N9 O18 67.5(14) . .
O27 Pr3 N9 O18 48.9(9) . .
O19 Pr3 N9 O18 165.9(12) . .
O18 Pr3 N9 Pr4 15.5(7) . .
O1 Pr3 N9 Pr4 -147.0(4) . .
O3 Pr3 N9 Pr4 -7.6(4) . .
O12 Pr3 N9 Pr4 135.8(4) . .
O24 Pr3 N9 Pr4 -79.8(4) . .
O25 Pr3 N9 Pr4 -77.0(8) . .
O26 Pr3 N9 Pr4 83.0(11) . .
O27 Pr3 N9 Pr4 64.4(5) . .
O19 Pr3 N9 Pr4 -178.6(8) . .
O4 Pr4 N9 O19 -4(5) . .
O16 Pr4 N9 O19 139(5) . .
O6 Pr4 N9 O19 -144(5) . .
O18 Pr4 N9 O19 -23(4) . .
O29 Pr4 N9 O19 -87(5) . .
O31 Pr4 N9 O19 70(5) . .
O30 Pr4 N9 O19 68(5) . .
O28 Pr4 N9 O19 -75(5) . .
O17 Pr4 N9 O19 168(5) . .
O4 Pr4 N9 O17 -171.4(6) . .
O16 Pr4 N9 O17 -28.8(6) . .
O6 Pr4 N9 O17 48.6(6) . .
O18 Pr4 N9 O17 169.7(12) . .
O29 Pr4 N9 O17 106.0(10) . .
O31 Pr4 N9 O17 -98.0(6) . .
O30 Pr4 N9 O17 -99.6(7) . .
O28 Pr4 N9 O17 117.4(7) . .
O4 Pr4 N9 O18 18.9(9) . .
O16 Pr4 N9 O18 161.5(8) . .
O6 Pr4 N9 O18 -121.1(9) . .
O29 Pr4 N9 O18 -63.8(13) . .
O31 Pr4 N9 O18 92.3(8) . .
O30 Pr4 N9 O18 90.7(9) . .
O28 Pr4 N9 O18 -52.3(9) . .
O17 Pr4 N9 O18 -169.7(12) . .
O4 Pr4 N9 Pr3 3.7(4) . .
O16 Pr4 N9 Pr3 146.3(3) . .
O6 Pr4 N9 Pr3 -136.4(4) . .
O18 Pr4 N9 Pr3 -15.3(7) . .
O29 Pr4 N9 Pr3 -79.0(10) . .
O31 Pr4 N9 Pr3 77.1(3) . .
O30 Pr4 N9 Pr3 75.4(6) . .
O28 Pr4 N9 Pr3 -67.6(4) . .
O17 Pr4 N9 Pr3 175.0(8) . .
C5 N1 C1 C2 -2(2) . .
Cu1 N1 C1 C2 -177.7(12) . .
N1 C1 C2 C3 0(2) . .
C1 C2 C3 C4 0(2) . .
C1 C2 C3 C6 178.6(13) . .
C2 C3 C4 C5 2(3) . .
C6 C3 C4 C5 -176.3(18) . .
C1 N1 C5 C4 4(2) . .
Cu1 N1 C5 C4 179.5(13) . .
C3 C4 C5 N1 -4(3) . .
Pr2 O2 C6 O1 42(3) . .
Pr2 O2 C6 C3 -140.0(19) . .
Pr3 O1 C6 O2 -16(3) . .
Pr3 O1 C6 C3 165.7(12) . .
C4 C3 C6 O2 -2(2) . .
C2 C3 C6 O2 179.8(14) . .
C4 C3 C6 O1 176.5(17) . .
C2 C3 C6 O1 -2(2) . .
C11 N2 C7 C8 2(3) . .
Cu2 N2 C7 C8 172.0(16) 7_655 .
N2 C7 C8 C9 1(3) . .
C7 C8 C9 C10 1(3) . .
C7 C8 C9 C12 -177.9(16) . .
C8 C9 C10 C11 -7(3) . .
C12 C9 C10 C11 172.8(18) . .
C7 N2 C11 C10 -7(3) . .
Cu2 N2 C11 C10 -176.4(15) 7_655 .
C9 C10 C11 N2 10(3) . .
Pr4 O4 C12 O3 47(3) . .
Pr4 O4 C12 C9 -135.6(12) . .
Pr3 O3 C12 O4 -60(3) . .
Pr3 O3 C12 C9 122.7(12) . .
C10 C9 C12 O4 4(3) . .
C8 C9 C12 O4 -176.5(16) . .
C10 C9 C12 O3 -178.1(18) . .
C8 C9 C12 O3 1(2) . .
C17 N3 C13 C14 3(2) . .
Cu3 N3 C13 C14 178.7(10) 3_556 .
N3 C13 C14 C15 -1(2) . .
C13 C14 C15 C16 1(2) . .
C13 C14 C15 C18 -177.3(13) . .
C14 C15 C16 C17 -3(3) . .
C18 C15 C16 C17 175.5(18) . .
C13 N3 C17 C16 -5(3) . .
Cu3 N3 C17 C16 179.8(15) 3_556 .
C15 C16 C17 N3 5(3) . .
Pr1 O5 C18 O6 38(3) . .
Pr1 O5 C18 C15 -136.1(12) . .
Pr4 O6 C18 O5 12(3) . .
Pr4 O6 C18 C15 -174.0(11) . .
C14 C15 C18 O5 15(2) . .
C16 C15 C18 O5 -163.9(15) . .
C14 C15 C18 O6 -159.8(15) . .
C16 C15 C18 O6 22(2) . .
C23 N4 C19 C20 0.8(18) . .
Cu4 N4 C19 C20 178.5(9) 2 .
N4 C19 C20 C21 -0.7(18) . .
C19 C20 C21 C22 -3.0(15) . .
C19 C20 C21 C24 -178.1(10) . .
C20 C21 C22 C23 7(2) . .
C24 C21 C22 C23 -178.0(13) . .
C19 N4 C23 C22 3(2) . .
Cu4 N4 C23 C22 -174.9(12) 2 .
C21 C22 C23 N4 -7(2) . .
Pr1 O8 C24 O7 0.4(10) . .
Pr1 O8 C24 C21 176.6(7) . .
Pr2 O7 C24 O8 -123.8(10) . .
Pr1 O7 C24 O8 -0.4(10) . .
Pr2 O7 C24 C21 59.9(14) . .
Pr1 O7 C24 C21 -176.7(7) . .
Pr2 O7 C24 Pr1 -123.4(10) . .
C20 C21 C24 O8 -155.3(10) . .
C22 C21 C24 O8 29.9(15) . .
C20 C21 C24 O7 21.2(14) . .
C22 C21 C24 O7 -153.7(11) . .
C20 C21 C24 Pr1 -88(14) . .
C22 C21 C24 Pr1 97(14) . .
O15 Pr1 C24 O8 82.3(8) . .
O9 Pr1 C24 O8 -161.1(6) . .
O5 Pr1 C24 O8 54.1(6) . .
O14 Pr1 C24 O8 -87.9(6) . .
O22 Pr1 C24 O8 -16.8(6) . .
O17 Pr1 C24 O8 129.5(6) . .
O21 Pr1 C24 O8 -91.8(7) . .
O7 Pr1 C24 O8 179.6(9) . .
Pr2 Pr1 C24 O8 -162.4(6) . .
O15 Pr1 C24 O7 -97.3(7) . .
O9 Pr1 C24 O7 19.3(5) . .
O5 Pr1 C24 O7 -125.5(5) . .
O14 Pr1 C24 O7 92.4(5) . .
O22 Pr1 C24 O7 163.6(5) . .
O17 Pr1 C24 O7 -50.1(5) . .
O8 Pr1 C24 O7 -179.6(9) . .
O21 Pr1 C24 O7 88.5(6) . .
Pr2 Pr1 C24 O7 18.0(4) . .
O15 Pr1 C24 C21 13(15) . .
O9 Pr1 C24 C21 130(14) . .
O5 Pr1 C24 C21 -15(14) . .
O14 Pr1 C24 C21 -157(14) . .
O22 Pr1 C24 C21 -86(14) . .
O17 Pr1 C24 C21 60(14) . .
O8 Pr1 C24 C21 -69(14) . .
O21 Pr1 C24 C21 -161(14) . .
O7 Pr1 C24 C21 110(14) . .
Pr2 Pr1 C24 C21 129(14) . .
C29 N5 C25 C26 -0.4(18) . .
Cu5 N5 C25 C26 -176.9(10) . .
N5 C25 C26 C27 2(2) . .
C25 C26 C27 C28 -0.6(18) . .
C25 C26 C27 C30 170.3(12) . .
C26 C27 C28 C29 -2.0(19) . .
C30 C27 C28 C29 -173.4(12) . .
C25 N5 C29 C28 -2(2) . .
Cu5 N5 C29 C28 174.1(11) . .
C27 C28 C29 N5 4(2) . .
Pr2 O10 C30 O9 -10.9(11) . .
Pr2 O10 C30 C27 160.7(9) . .
Pr1 O9 C30 O10 -144.0(10) . .
Pr2 O9 C30 O10 11.0(11) . .
Pr1 O9 C30 C27 43.6(18) . .
Pr2 O9 C30 C27 -161.4(8) . .
Pr1 O9 C30 Pr2 -154.9(14) . .
C26 C27 C30 O10 -140.3(12) . .
C28 C27 C30 O10 30.4(17) . .
C26 C27 C30 O9 31.8(15) . .
C28 C27 C30 O9 -157.5(10) . .
C26 C27 C30 Pr2 -35(3) . .
C28 C27 C30 Pr2 136(3) . .
O13 Pr2 C30 O10 -91.1(8) . .
O11 Pr2 C30 O10 90.1(9) . .
O20 Pr2 C30 O10 -84.6(9) . .
O2 Pr2 C30 O10 50.2(8) . .
O23 Pr2 C30 O10 -18.8(8) . .
O7 Pr2 C30 O10 -165.2(7) . .
O19 Pr2 C30 O10 126.3(8) . .
O9 Pr2 C30 O10 -169.4(11) . .
Pr1 Pr2 C30 O10 -161.9(8) . .
O13 Pr2 C30 O9 78.2(5) . .
O11 Pr2 C30 O9 -100.6(7) . .
O20 Pr2 C30 O9 84.7(7) . .
O2 Pr2 C30 O9 -140.4(6) . .
O23 Pr2 C30 O9 150.6(5) . .
O7 Pr2 C30 O9 4.2(5) . .
O19 Pr2 C30 O9 -64.3(5) . .
O10 Pr2 C30 O9 169.4(11) . .
Pr1 Pr2 C30 O9 7.4(4) . .
O13 Pr2 C30 C27 153(3) . .
O11 Pr2 C30 C27 -25(3) . .
O20 Pr2 C30 C27 160(3) . .
O2 Pr2 C30 C27 -65(3) . .
O23 Pr2 C30 C27 -134(3) . .
O7 Pr2 C30 C27 79(3) . .
O19 Pr2 C30 C27 11(3) . .
O9 Pr2 C30 C27 75(3) . .
O10 Pr2 C30 C27 -115(3) . .
Pr1 Pr2 C30 C27 83(3) . .
C35 N6 C31 C32 -9(2) . .
Cu6 N6 C31 C32 169.2(12) . .
N6 C31 C32 C33 0(2) . .
C31 C32 C33 C34 1(2) . .
C31 C32 C33 C36 -177.1(13) . .
C32 C33 C34 C35 6(2) . .
C36 C33 C34 C35 -176.2(13) . .
C31 N6 C35 C34 16(2) . .
Cu6 N6 C35 C34 -162.0(12) . .
C33 C34 C35 N6 -15(3) . .
Pr3 O12 C36 O11 -66(2) . .
Pr3 O12 C36 C33 115.0(11) . .
Pr2 O11 C36 O12 70(2) . .
Pr2 O11 C36 C33 -110.8(11) . .
C34 C33 C36 O12 3.8(19) . .
C32 C33 C36 O12 -177.9(14) . .
C34 C33 C36 O11 -175.7(13) . .
C32 C33 C36 O11 2.5(19) . .
C41 N7 C37 C38 -0.4(18) . .
Cu7 N7 C37 C38 178.2(9) . .
N7 C37 C38 C39 -4(2) . .
C37 C38 C39 C40 3.6(19) . .
C37 C38 C39 C42 -172.5(11) . .
C38 C39 C40 C41 1.8(19) . .
C42 C39 C40 C41 178.0(12) . .
C37 N7 C41 C40 6(2) . .
Cu7 N7 C41 C40 -172.4(11) . .
C39 C40 C41 N7 -7(2) . .
Pr1 O14 C42 O13 14(2) . .
Pr1 O14 C42 C39 -162.6(7) . .
Pr2 O13 C42 O14 3(2) . .
Pr2 O13 C42 C39 -179.6(8) . .
C40 C39 C42 O14 8.7(17) . .
C38 C39 C42 O14 -175.4(12) . .
C40 C39 C42 O13 -168.6(11) . .
C38 C39 C42 O13 7.3(16) . .
C47 N8 C43 C44 -4.8(15) . .
Cu8 N8 C43 C44 171.9(8) . .
N8 C43 C44 C45 -1.2(16) . .
C43 C44 C45 C46 2.2(16) . .
C43 C44 C45 C48 -178.4(10) . .
C44 C45 C46 C47 2.8(18) . .
C48 C45 C46 C47 -176.5(12) . .
C45 C46 C47 N8 -10(2) . .
C43 N8 C47 C46 11.0(19) . .
Cu8 N8 C47 C46 -165.4(11) . .
Pr1 O15 C48 O16 83.2(15) . .
Pr1 O15 C48 C45 -97.5(11) . .
Pr4 O16 C48 O15 -45(2) . .
Pr4 O16 C48 C45 135.3(10) . .
C44 C45 C48 O15 -9.5(16) . .
C46 C45 C48 O15 169.8(12) . .
C44 C45 C48 O16 169.9(11) . .
C46 C45 C48 O16 -10.8(17) . .
Pr2 O20 C49 N12 174.3(6) . .
C50 N12 C49 O20 0.00(3) . .
